data_7026749
loop_
_publ_author_name
'Harrowfield, Jack M.'
'Ogden, Mark I.'
'Skelton, Brian W.'
'White, Allan H.'

_publ_section_title
;
 Cluster control in oligouranyl complexes of p-t-butylcalix[8]arene.
;
_journal_issue 35
_journal_name_full 'Dalton transactions (Cambridge, England : 2003)'
_journal_page_first 8313
_journal_page_last 8318
_journal_paper_doi 10.1039/c0dt00667j
_journal_volume 39
_journal_year 2010
_chemical_formula_moiety
;
2(C12 H18 N2),2(C6 H17 N2),C88 H107 O13 U2,3(Cl),2.5(C H2 Cl2)
;
_chemical_formula_sum 'C114.5 H182 Cl8 N8 O13 U2'
_chemical_formula_weight 2638.34
_chemical_name_systematic
;
?
;
_space_group_IT_number 15
_symmetry_cell_setting monoclinic
_symmetry_space_group_name_Hall '-C 2yc'
_symmetry_space_group_name_H-M 'C 1 2/c 1'
_atom_sites_solution_hydrogens geom
_atom_sites_solution_primary direct
_atom_sites_solution_secondary difmap
_audit_creation_date 2008-07-30T12:42:02-00:00
_audit_creation_method 'WinGX routine CIF_UPDATE'
_cell_angle_alpha 90
_cell_angle_beta 93.050(2)
_cell_angle_gamma 90
_cell_formula_units_Z 8
_cell_length_a 28.445(3)
_cell_length_b 33.934(3)
_cell_length_c 30.148(3)
_cell_measurement_reflns_used 8192
_cell_measurement_temperature 150(2)
_cell_measurement_theta_max 28.3
_cell_measurement_theta_min 1.8
_cell_volume 29059(5)
_computing_cell_refinement 'Siemens SAINT (Siemens, 1995)'
_computing_data_collection 'Siemens SMART (Siemens, 1995)'
_computing_data_reduction 'xtal ADDREF SORTRF'
_computing_molecular_graphics xtal
_computing_publication_material WinGX
_computing_structure_refinement 'SHELXL-97 (Sheldrick, 1997)'
_computing_structure_solution xtal
_diffrn_ambient_temperature 150(2)
_diffrn_measured_fraction_theta_full 0.998
_diffrn_measured_fraction_theta_max 0.93
_diffrn_measurement_device_type
;
Bruker SMART CCD diffractometer
;
_diffrn_measurement_method '\w scans'
_diffrn_radiation_monochromator graphite
_diffrn_radiation_type MoK\a
_diffrn_radiation_wavelength 0.71073
_diffrn_reflns_av_R_equivalents 0.086
_diffrn_reflns_av_unetI/netI 0.1241
_diffrn_reflns_limit_h_max 38
_diffrn_reflns_limit_h_min -38
_diffrn_reflns_limit_k_max 46
_diffrn_reflns_limit_k_min -46
_diffrn_reflns_limit_l_max 41
_diffrn_reflns_limit_l_min -41
_diffrn_reflns_number 142456
_diffrn_reflns_theta_full 28
_diffrn_reflns_theta_max 29.37
_diffrn_reflns_theta_min 1.13
_exptl_absorpt_coefficient_mu 2.424
_exptl_absorpt_correction_T_max .766
_exptl_absorpt_correction_T_min .56
_exptl_absorpt_correction_type multi-scan
_exptl_absorpt_process_details
;
SADABS; Sheldrick, 1996
;
_exptl_crystal_colour red
_exptl_crystal_density_diffrn 1.206
_exptl_crystal_density_method 'not measured'
_exptl_crystal_description block
_exptl_crystal_F_000 10792
_exptl_crystal_size_max .15
_exptl_crystal_size_mid .13
_exptl_crystal_size_min .11
_refine_diff_density_max 1.978
_refine_diff_density_min -6.697
_refine_diff_density_rms 0.149
_refine_ls_extinction_method none
_refine_ls_goodness_of_fit_ref 0.899
_refine_ls_hydrogen_treatment constr
_refine_ls_matrix_type full
_refine_ls_number_parameters 1358
_refine_ls_number_reflns 37265
_refine_ls_number_restraints 73
_refine_ls_restrained_S_all 0.9
_refine_ls_R_factor_all 0.1245
_refine_ls_R_factor_gt 0.0619
_refine_ls_shift/su_max 0.042
_refine_ls_shift/su_mean 0
_refine_ls_structure_factor_coef Fsqd
_refine_ls_weighting_details 'calc w=1/[\s^2^(Fo^2^)+(0.0948P)^2^+0.0000P] where P=(Fo^2^+2Fc^2^)/3'
_refine_ls_weighting_scheme calc
_refine_ls_wR_factor_gt 0.1598
_refine_ls_wR_factor_ref 0.175
_reflns_number_gt 17848
_reflns_number_total 37265
_reflns_threshold_expression >2sigma(I)
_cod_data_source_file c0dt00667j.txt
_cod_data_source_block mo6c
_cod_original_sg_symbol_Hall -c_2yc
_cod_original_sg_symbol_H-M C_1_2/c_1
_cod_original_formula_sum 'C114.50 H182 Cl8 N8 O13 U2'
_cod_database_code 7026749

loop_
_symmetry_equiv_pos_as_xyz
'x, y, z'
'-x, y, -z+1/2'
'x+1/2, y+1/2, z'
'-x+1/2, y+1/2, -z+1/2'
'-x, -y, -z'
'x, -y, z-1/2'
'-x+1/2, -y+1/2, -z'
'x+1/2, -y+1/2, z-1/2'

loop_
_atom_site_label
_atom_site_type_symbol
_atom_site_fract_x
_atom_site_fract_y
_atom_site_fract_z
_atom_site_U_iso_or_equiv
_atom_site_adp_type
_atom_site_occupancy
_atom_site_symmetry_multiplicity
_atom_site_calc_flag
_atom_site_refinement_flags
_atom_site_disorder_assembly
_atom_site_disorder_group
U1 U 0.572349(6) 0.724986(5) 0.588987(6) 0.03786(5) Uani 1 1 d . . .
U2 U 0.639352(6) 0.836372(5) 0.640342(5) 0.03759(5) Uani 1 1 d . . .
O0 O 0.61939(10) 0.78124(8) 0.59713(9) 0.0360(8) Uani 1 1 d . . .
H0 H 0.6385 0.782 0.5723 0.043 Uiso 1 1 calc R . .
O101 O 0.60116(11) 0.71731(9) 0.53808(10) 0.0432(9) Uani 1 1 d . . .
O102 O 0.54223(11) 0.73169(9) 0.63952(10) 0.0427(9) Uani 1 1 d . . .
O201 O 0.68140(10) 0.84622(9) 0.59999(9) 0.0401(8) Uani 1 1 d . . .
O202 O 0.59788(11) 0.82784(9) 0.68185(10) 0.0424(9) Uani 1 1 d . . .
O11 O 0.50258(10) 0.70636(8) 0.55477(10) 0.0396(8) Uani 1 1 d . . .
C11 C 0.49156(15) 0.68806(14) 0.51592(15) 0.0390(12) Uani 1 1 d . . .
C12 C 0.48519(15) 0.71081(13) 0.47693(15) 0.0388(12) Uani 1 1 d . A .
C13 C 0.47133(16) 0.69198(15) 0.43733(16) 0.0486(14) Uani 1 1 d . . .
H13 H 0.4668 0.7074 0.4111 0.058 Uiso 1 1 calc R . .
C14 C 0.46384(17) 0.65122(14) 0.43467(16) 0.0478(14) Uani 1 1 d . . .
C141 C 0.4468(2) 0.62996(17) 0.39175(19) 0.0720(18) Uani 1 1 d . . .
C142 C 0.4048(3) 0.6088(3) 0.3990(3) 0.134(3) Uiso 1 1 d . . .
H14A H 0.3979 0.6104 0.4304 0.201 Uiso 1 1 calc R . .
H14B H 0.4088 0.5812 0.3906 0.201 Uiso 1 1 calc R . .
H14C H 0.3786 0.6203 0.3808 0.201 Uiso 1 1 calc RD . .
C143 C 0.4793(3) 0.5980(2) 0.3808(3) 0.118(3) Uiso 1 1 d . . .
H14D H 0.4726 0.5897 0.35 0.176 Uiso 1 1 calc R . .
H14E H 0.4751 0.5757 0.4007 0.176 Uiso 1 1 calc R . .
H14F H 0.5118 0.6075 0.3843 0.176 Uiso 1 1 calc R . .
C144 C 0.4378(3) 0.6582(3) 0.3547(3) 0.142(3) Uiso 1 1 d . . .
H14G H 0.4676 0.6704 0.3471 0.213 Uiso 1 1 calc R . .
H14H H 0.416 0.6786 0.3637 0.213 Uiso 1 1 calc R . .
H14I H 0.424 0.6441 0.3287 0.213 Uiso 1 1 calc R . .
C15 C 0.47088(15) 0.63035(14) 0.47378(16) 0.0444(13) Uani 1 1 d . . .
H15 H 0.4657 0.6027 0.4729 0.053 Uiso 1 1 calc R . .
C16 C 0.48493(15) 0.64695(14) 0.51392(15) 0.0406(12) Uani 1 1 d . . .
C1 C 0.49573(16) 0.62140(13) 0.55451(16) 0.0434(13) Uani 1 1 d . . .
H1A H 0.4734 0.599 0.5544 0.052 Uiso 1 1 calc R . .
H1B H 0.4915 0.6371 0.5817 0.052 Uiso 1 1 calc R . .
O21 O 0.53095(10) 0.78782(8) 0.56028(10) 0.0383(8) Uani 1 1 d . . .
C21 C 0.48474(15) 0.79385(12) 0.54842(15) 0.0361(11) Uani 1 1 d . . .
C22 C 0.45638(15) 0.81648(12) 0.57572(14) 0.0374(12) Uani 1 1 d . . .
C23 C 0.40859(15) 0.82208(13) 0.56277(14) 0.0371(12) Uani 1 1 d . . .
H23 H 0.3893 0.8371 0.5813 0.044 Uiso 1 1 calc R . .
C24 C 0.38870(17) 0.80603(13) 0.52310(16) 0.0464(13) Uani 1 1 d . A .
C241 C 0.33657(17) 0.81439(15) 0.50989(18) 0.0563(15) Uani 1 1 d . . .
C242 C 0.3268(4) 0.8593(3) 0.5074(4) 0.073(3) Uiso 0.5 1 d P A 1
H24A H 0.2928 0.8638 0.5034 0.11 Uiso 0.5 1 calc PR A 1
H24B H 0.3425 0.8705 0.4821 0.11 Uiso 0.5 1 calc PR A 1
H24C H 0.3388 0.8719 0.5349 0.11 Uiso 0.5 1 calc PR A 1
C243 C 0.3058(3) 0.7981(3) 0.5474(3) 0.054(3) Uiso 0.5 1 d P A 1
H24D H 0.3152 0.811 0.5756 0.081 Uiso 0.5 1 calc PR A 1
H24E H 0.3105 0.7696 0.5503 0.081 Uiso 0.5 1 calc PR A 1
H24F H 0.2726 0.8037 0.5399 0.081 Uiso 0.5 1 calc PR A 1
C244 C 0.3229(5) 0.7992(5) 0.4649(5) 0.106(5) Uiso 0.5 1 d P A 1
H24G H 0.3262 0.7705 0.4646 0.159 Uiso 0.5 1 calc PR A 1
H24H H 0.3434 0.8108 0.4432 0.159 Uiso 0.5 1 calc PR A 1
H24I H 0.2901 0.8063 0.4571 0.159 Uiso 0.5 1 calc PR A 1
C245 C 0.3119(5) 0.8400(5) 0.5401(5) 0.104(5) Uiso 0.5 1 d P A 2
H24J H 0.2782 0.8403 0.5314 0.156 Uiso 0.5 1 calc PR A 2
H24K H 0.3245 0.8668 0.5386 0.156 Uiso 0.5 1 calc PR A 2
H24L H 0.3165 0.8301 0.5705 0.156 Uiso 0.5 1 calc PR A 2
C246 C 0.3115(5) 0.7733(4) 0.5011(5) 0.094(4) Uiso 0.5 1 d P A 2
H24M H 0.303 0.7618 0.5295 0.142 Uiso 0.5 1 calc PR A 2
H24N H 0.3329 0.7554 0.4866 0.142 Uiso 0.5 1 calc PR A 2
H24O H 0.2829 0.7771 0.482 0.142 Uiso 0.5 1 calc PR A 2
C247 C 0.3333(4) 0.8337(4) 0.4604(4) 0.076(4) Uiso 0.5 1 d P A 2
H24P H 0.3002 0.8354 0.4497 0.114 Uiso 0.5 1 calc PR A 2
H24Q H 0.3506 0.8172 0.4402 0.114 Uiso 0.5 1 calc PR A 2
H24R H 0.3471 0.8602 0.4615 0.114 Uiso 0.5 1 calc PR A 2
C25 C 0.41806(17) 0.78369(13) 0.49731(15) 0.0420(13) Uani 1 1 d . . .
H25 H 0.4052 0.7723 0.4705 0.05 Uiso 1 1 calc R A .
C26 C 0.46540(15) 0.77736(12) 0.50927(14) 0.0341(11) Uani 1 1 d . A .
C2 C 0.49500(17) 0.75401(14) 0.47901(15) 0.0448(13) Uani 1 1 d . . .
H2A H 0.4905 0.765 0.4486 0.054 Uiso 1 1 calc R A .
H2B H 0.5285 0.7578 0.4887 0.054 Uiso 1 1 calc R . .
O31 O 0.57214(11) 0.85019(9) 0.58785(10) 0.0432(9) Uani 1 1 d . . .
H31 H 0.5572 0.8293 0.5822 0.065 Uiso 1 1 calc R . .
C31 C 0.54125(15) 0.88165(12) 0.58679(13) 0.0330(11) Uani 1 1 d . . .
C32 C 0.55664(16) 0.91845(13) 0.57052(14) 0.0379(12) Uani 1 1 d . . .
C33 C 0.52525(16) 0.94964(13) 0.56910(14) 0.0406(12) Uani 1 1 d . . .
H33 H 0.5356 0.9744 0.5585 0.049 Uiso 1 1 calc R . .
C34 C 0.48010(16) 0.94671(13) 0.58216(14) 0.0400(12) Uani 1 1 d . . .
C341 C 0.44452(18) 0.98111(14) 0.57834(17) 0.0499(14) Uani 1 1 d . . .
C342 C 0.4254(3) 0.9902(2) 0.6209(2) 0.116(3) Uani 1 1 d . . .
H34A H 0.4038 0.9692 0.629 0.175 Uiso 1 1 calc R . .
H34B H 0.4083 1.0152 0.6188 0.175 Uiso 1 1 calc R . .
H34C H 0.4511 0.9923 0.6437 0.175 Uiso 1 1 calc R . .
C343 C 0.4063(3) 0.9709(2) 0.5422(3) 0.133(3) Uani 1 1 d . . .
H34D H 0.3893 0.9473 0.5509 0.199 Uiso 1 1 calc R . .
H34E H 0.421 0.966 0.514 0.199 Uiso 1 1 calc R . .
H34F H 0.3842 0.993 0.5385 0.199 Uiso 1 1 calc R . .
C344 C 0.4669(3) 1.01894(18) 0.5625(2) 0.098(3) Uani 1 1 d . . .
H34G H 0.4464 1.0413 0.5686 0.147 Uiso 1 1 calc R . .
H34H H 0.471 1.0172 0.5305 0.147 Uiso 1 1 calc R . .
H34I H 0.4976 1.0226 0.5782 0.147 Uiso 1 1 calc R . .
C35 C 0.46609(15) 0.91024(13) 0.59793(13) 0.0364(12) Uani 1 1 d . . .
H35 H 0.4349 0.9073 0.6073 0.044 Uiso 1 1 calc R . .
C36 C 0.49612(15) 0.87812(12) 0.60047(13) 0.0341(11) Uani 1 1 d . . .
C3 C 0.47745(15) 0.83845(12) 0.61569(14) 0.0369(12) Uani 1 1 d . . .
H3A H 0.5034 0.8228 0.6301 0.044 Uiso 1 1 calc R . .
H3B H 0.4532 0.8426 0.6376 0.044 Uiso 1 1 calc R . .
O41 O 0.62491(10) 0.90231(8) 0.64525(9) 0.0335(8) Uani 1 1 d . . .
C41 C 0.64914(15) 0.93380(13) 0.62922(14) 0.0348(11) Uani 1 1 d . . .
C42 C 0.68180(14) 0.95424(12) 0.65713(14) 0.0329(11) Uani 1 1 d . B .
C43 C 0.70371(16) 0.98680(13) 0.64060(15) 0.0411(12) Uani 1 1 d . . .
H43 H 0.7258 1.0007 0.6594 0.049 Uiso 1 1 calc R . .
C44 C 0.69476(16) 1.00016(13) 0.59719(15) 0.0418(12) Uani 1 1 d . . .
C441 C 0.72129(18) 1.03691(15) 0.58044(17) 0.0545(15) Uani 1 1 d . . .
C442 C 0.7025(2) 1.07426(15) 0.6035(2) 0.082(2) Uani 1 1 d . . .
H44A H 0.668 1.0732 0.6031 0.122 Uiso 1 1 calc R . .
H44B H 0.7122 1.0978 0.5876 0.122 Uiso 1 1 calc R . .
H44C H 0.7152 1.0753 0.6343 0.122 Uiso 1 1 calc R . .
C443 C 0.77355(18) 1.03311(17) 0.5929(2) 0.081(2) Uani 1 1 d . . .
H44D H 0.7781 1.0281 0.6249 0.121 Uiso 1 1 calc R . .
H44E H 0.7896 1.0576 0.5855 0.121 Uiso 1 1 calc R . .
H44F H 0.7867 1.0112 0.5765 0.121 Uiso 1 1 calc R . .
C444 C 0.7130(3) 1.04229(19) 0.53110(18) 0.098(2) Uani 1 1 d . . .
H44G H 0.7257 1.0196 0.5156 0.147 Uiso 1 1 calc R . .
H44H H 0.7287 1.0664 0.5218 0.147 Uiso 1 1 calc R . .
H44I H 0.6791 1.0444 0.5237 0.147 Uiso 1 1 calc R . .
C45 C 0.66261(15) 0.97944(13) 0.57056(15) 0.0413(12) Uani 1 1 d . . .
H45 H 0.656 0.9878 0.5408 0.05 Uiso 1 1 calc R . .
C46 C 0.63970(15) 0.94667(12) 0.58622(14) 0.0360(11) Uani 1 1 d . . .
C4 C 0.60672(15) 0.92334(14) 0.55443(14) 0.0417(13) Uani 1 1 d . . .
H4A H 0.6204 0.8969 0.55 0.05 Uiso 1 1 calc R . .
H4B H 0.6048 0.9368 0.5253 0.05 Uiso 1 1 calc R . .
O51 O 0.69283(10) 0.85487(8) 0.69509(10) 0.0385(8) Uani 1 1 d . . .
C51 C 0.73536(16) 0.87280(13) 0.69555(14) 0.0400(12) Uani 1 1 d . . .
C52 C 0.77670(16) 0.85014(14) 0.68961(15) 0.0421(13) Uani 1 1 d . . .
C53 C 0.82044(18) 0.86910(15) 0.69229(15) 0.0504(14) Uani 1 1 d . . .
H53 H 0.8479 0.8538 0.6884 0.061 Uiso 1 1 calc R . .
C54 C 0.82573(17) 0.90913(14) 0.70040(16) 0.0476(14) Uani 1 1 d . B .
C541 C 0.87528(18) 0.92774(16) 0.70462(19) 0.0610(17) Uani 1 1 d . . .
C542 C 0.8992(4) 0.9190(3) 0.6614(3) 0.059(3) Uiso 0.5 1 d P B 1
H54A H 0.9297 0.9326 0.6617 0.088 Uiso 0.5 1 calc PR B 1
H54B H 0.8792 0.9284 0.6361 0.088 Uiso 0.5 1 calc PR B 1
H54C H 0.9042 0.8906 0.6587 0.088 Uiso 0.5 1 calc PR B 1
C543 C 0.8727(3) 0.9715(3) 0.7099(3) 0.047(2) Uiso 0.5 1 d P B 1
H54D H 0.8522 0.9779 0.734 0.07 Uiso 0.5 1 calc PR B 1
H54E H 0.8598 0.9833 0.6821 0.07 Uiso 0.5 1 calc PR B 1
H54F H 0.9043 0.982 0.7169 0.07 Uiso 0.5 1 calc PR B 1
C544 C 0.9010(4) 0.9085(3) 0.7456(3) 0.052(3) Uiso 0.5 1 d P B 1
H54G H 0.904 0.8801 0.7407 0.078 Uiso 0.5 1 calc PR B 1
H54H H 0.883 0.9131 0.7719 0.078 Uiso 0.5 1 calc PR B 1
H54I H 0.9324 0.9202 0.7502 0.078 Uiso 0.5 1 calc PR B 1
C545 C 0.9148(5) 0.8990(4) 0.7120(5) 0.105(5) Uiso 0.5 1 d P B 2
H54J H 0.9448 0.9122 0.7072 0.158 Uiso 0.5 1 calc PR B 2
H54K H 0.9105 0.877 0.6912 0.158 Uiso 0.5 1 calc PR B 2
H54L H 0.9151 0.8891 0.7426 0.158 Uiso 0.5 1 calc PR B 2
C546 C 0.8755(7) 0.9622(6) 0.6711(6) 0.151(7) Uiso 0.5 1 d P B 2
H54M H 0.9046 0.9773 0.6759 0.227 Uiso 0.5 1 calc PR B 2
H54N H 0.8484 0.9793 0.6754 0.227 Uiso 0.5 1 calc PR B 2
H54O H 0.8735 0.9517 0.6408 0.227 Uiso 0.5 1 calc PR B 2
C547 C 0.8807(5) 0.9517(5) 0.7510(5) 0.111(5) Uiso 0.5 1 d P B 2
H54P H 0.8778 0.9333 0.7758 0.166 Uiso 0.5 1 calc PR B 2
H54Q H 0.8558 0.9716 0.7518 0.166 Uiso 0.5 1 calc PR B 2
H54R H 0.9115 0.9645 0.7535 0.166 Uiso 0.5 1 calc PR B 2
C55 C 0.78481(16) 0.93081(14) 0.70498(15) 0.0430(13) Uani 1 1 d . . .
H55 H 0.7873 0.9583 0.7105 0.052 Uiso 1 1 calc R B .
C56 C 0.74016(16) 0.91351(13) 0.70180(14) 0.0393(12) Uani 1 1 d . B .
C5 C 0.69650(15) 0.93902(13) 0.70287(14) 0.0403(12) Uani 1 1 d . . .
H5A H 0.6705 0.9234 0.7146 0.048 Uiso 1 1 calc R B .
H5B H 0.7029 0.9616 0.7231 0.048 Uiso 1 1 calc R . .
O61 O 0.68054(11) 0.77319(8) 0.66851(10) 0.0422(9) Uani 1 1 d D . .
C61 C 0.70567(17) 0.76701(13) 0.70752(15) 0.0428(13) Uani 1 1 d . . .
C62 C 0.68679(18) 0.74290(14) 0.74059(15) 0.0476(14) Uani 1 1 d . . .
C63 C 0.7127(2) 0.73719(16) 0.78040(17) 0.0665(18) Uani 1 1 d . . .
H63 H 0.6995 0.7216 0.8028 0.08 Uiso 1 1 calc R . .
C64 C 0.7572(2) 0.75348(17) 0.78877(18) 0.0691(18) Uani 1 1 d . . .
C641 C 0.7845(2) 0.7445(2) 0.8326(2) 0.090(2) Uani 1 1 d . . .
C642 C 0.7560(3) 0.7551(3) 0.8707(2) 0.121(3) Uani 1 1 d . . .
H64A H 0.7515 0.7838 0.8714 0.182 Uiso 1 1 calc R . .
H64B H 0.7724 0.7465 0.8985 0.182 Uiso 1 1 calc R . .
H64C H 0.7253 0.7421 0.8674 0.182 Uiso 1 1 calc R . .
C643 C 0.8306(3) 0.7646(3) 0.8368(3) 0.138(3) Uani 1 1 d . . .
H64D H 0.8474 0.7606 0.8096 0.206 Uiso 1 1 calc R . .
H64E H 0.8492 0.7538 0.8622 0.206 Uiso 1 1 calc R . .
H64F H 0.8257 0.7929 0.8414 0.206 Uiso 1 1 calc R . .
C644 C 0.7929(3) 0.6989(2) 0.8347(2) 0.135(3) Uani 1 1 d . . .
H64G H 0.7627 0.6852 0.8306 0.203 Uiso 1 1 calc R . .
H64H H 0.8078 0.6919 0.8637 0.203 Uiso 1 1 calc R . .
H64I H 0.8135 0.6912 0.8112 0.203 Uiso 1 1 calc R . .
C65 C 0.7745(2) 0.77628(15) 0.75591(18) 0.0612(16) Uani 1 1 d . . .
H65 H 0.8048 0.7877 0.7607 0.073 Uiso 1 1 calc R . .
C66 C 0.74918(18) 0.78344(13) 0.71556(17) 0.0492(14) Uani 1 1 d . . .
C6 C 0.77205(17) 0.80736(14) 0.67928(17) 0.0489(14) Uani 1 1 d . . .
H6A H 0.8037 0.7964 0.6748 0.059 Uiso 1 1 calc R . .
H6B H 0.753 0.8042 0.6511 0.059 Uiso 1 1 calc R . .
O71 O 0.64302(10) 0.71146(8) 0.63604(9) 0.0326(7) Uani 1 1 d . . .
H71 H 0.665 0.728 0.6363 0.049 Uiso 1 1 calc RD . .
C71 C 0.65727(16) 0.67916(13) 0.66020(14) 0.0423(13) Uani 1 1 d . . .
C72 C 0.67126(16) 0.64468(13) 0.63993(16) 0.0406(12) Uani 1 1 d . . .
C73 C 0.68508(19) 0.61308(15) 0.66667(17) 0.0552(15) Uani 1 1 d . . .
H73 H 0.6943 0.5895 0.6525 0.066 Uiso 1 1 calc R . .
C74 C 0.6864(2) 0.61352(15) 0.71234(19) 0.0665(18) Uani 1 1 d . . .
C741 C 0.7041(3) 0.57901(17) 0.7421(2) 0.087(2) Uani 1 1 d . . .
C742 C 0.6656(3) 0.5666(2) 0.7720(2) 0.143(4) Uani 1 1 d . . .
H74A H 0.6361 0.563 0.7541 0.214 Uiso 1 1 calc R . .
H74B H 0.6614 0.587 0.7944 0.214 Uiso 1 1 calc R . .
H74C H 0.6744 0.5417 0.7867 0.214 Uiso 1 1 calc R . .
C743 C 0.7518(3) 0.5929(3) 0.7680(3) 0.134(3) Uiso 1 1 d . . .
H74D H 0.7657 0.5707 0.7847 0.202 Uiso 1 1 calc R . .
H74E H 0.7448 0.6143 0.7885 0.202 Uiso 1 1 calc R . .
H74F H 0.7739 0.6023 0.7465 0.202 Uiso 1 1 calc R . .
C744 C 0.7163(3) 0.54378(18) 0.7164(2) 0.118(3) Uani 1 1 d . . .
H74G H 0.6874 0.532 0.703 0.176 Uiso 1 1 calc RD . .
H74H H 0.7323 0.5246 0.7363 0.176 Uiso 1 1 calc R . .
H74I H 0.7371 0.5513 0.693 0.176 Uiso 1 1 calc R . .
C75 C 0.6708(2) 0.64852(14) 0.73233(18) 0.0606(17) Uani 1 1 d . . .
H75 H 0.6705 0.6497 0.7638 0.073 Uiso 1 1 calc R . .
C76 C 0.65570(17) 0.68145(13) 0.70760(16) 0.0457(13) Uani 1 1 d . . .
C7 C 0.64214(18) 0.71862(13) 0.73100(16) 0.0472(14) Uani 1 1 d . . .
H7A H 0.6274 0.7121 0.7591 0.057 Uiso 1 1 calc R . .
H7B H 0.6192 0.7338 0.712 0.057 Uiso 1 1 calc R . .
O81 O 0.57388(10) 0.65899(9) 0.60206(10) 0.0402(8) Uani 1 1 d . . .
C81 C 0.58287(16) 0.62760(12) 0.57622(14) 0.0363(12) Uani 1 1 d . . .
C82 C 0.54577(15) 0.60567(12) 0.55515(14) 0.0362(11) Uani 1 1 d . . .
C83 C 0.55661(16) 0.57129(13) 0.53285(15) 0.0410(13) Uani 1 1 d . . .
H83 H 0.5315 0.5567 0.5187 0.049 Uiso 1 1 calc R . .
C84 C 0.60160(16) 0.55734(13) 0.53012(15) 0.0413(12) Uani 1 1 d . . .
C841 C 0.61150(18) 0.51911(15) 0.50484(18) 0.0550(15) Uani 1 1 d . . .
C842 C 0.5714(3) 0.49049(18) 0.5052(3) 0.112(3) Uani 1 1 d . . .
H84A H 0.5815 0.465 0.4939 0.167 Uiso 1 1 calc R . .
H84B H 0.5449 0.5005 0.4863 0.167 Uiso 1 1 calc R . .
H84C H 0.5616 0.4873 0.5356 0.167 Uiso 1 1 calc R . .
C843 C 0.6554(3) 0.4986(2) 0.5241(3) 0.149(3) Uani 1 1 d . . .
H84D H 0.6489 0.4868 0.5528 0.223 Uiso 1 1 calc R . .
H84E H 0.681 0.5178 0.5282 0.223 Uiso 1 1 calc R . .
H84F H 0.6647 0.4779 0.5036 0.223 Uiso 1 1 calc R . .
C844 C 0.6167(3) 0.53003(18) 0.4563(2) 0.096(2) Uani 1 1 d . . .
H84G H 0.6428 0.5486 0.4541 0.145 Uiso 1 1 calc R . .
H84H H 0.5875 0.5423 0.4443 0.145 Uiso 1 1 calc R . .
H84I H 0.6231 0.5062 0.4392 0.145 Uiso 1 1 calc R . .
C85 C 0.63770(17) 0.58030(13) 0.54859(15) 0.0432(13) Uani 1 1 d . . .
H85 H 0.6693 0.5721 0.5457 0.052 Uiso 1 1 calc R . .
C86 C 0.62914(15) 0.61565(13) 0.57167(14) 0.0361(11) Uani 1 1 d . . .
C8 C 0.66933(16) 0.64072(13) 0.59065(16) 0.0421(13) Uani 1 1 d . . .
H8A H 0.6994 0.6291 0.5818 0.05 Uiso 1 1 calc R . .
H8B H 0.6666 0.6673 0.5773 0.05 Uiso 1 1 calc R . .
N101 N 0.5532(3) 0.6460(3) 0.6901(3) 0.0580(16) Uani 0.5 1 d PD C 1
H10A H 0.5545 0.649 0.6602 0.087 Uiso 0.5 1 calc PR C 1
H10B H 0.5747 0.6621 0.7043 0.087 Uiso 0.5 1 calc PR C 1
H10C H 0.5239 0.6523 0.6985 0.087 Uiso 0.5 1 calc PR C 1
C102 C 0.5637(4) 0.6050(3) 0.7020(4) 0.063(4) Uani 0.5 1 d PD C 1
H10D H 0.5588 0.6011 0.734 0.075 Uiso 0.5 1 calc PR C 1
H10E H 0.5971 0.5994 0.6971 0.075 Uiso 0.5 1 calc PR C 1
C103 C 0.5336(4) 0.5769(3) 0.6757(4) 0.080(4) Uani 0.5 1 d PD C 1
H10F H 0.501 0.5791 0.6856 0.096 Uiso 0.5 1 calc PR C 1
H10G H 0.533 0.5851 0.6442 0.096 Uiso 0.5 1 calc PR C 1
N104 N 0.5471(3) 0.5366(3) 0.6783(3) 0.073(3) Uani 0.5 1 d PD C 1
C105 C 0.5877(4) 0.5338(3) 0.6485(4) 0.072(3) Uiso 0.5 1 d PD C 1
H10H H 0.6086 0.5567 0.6546 0.087 Uiso 0.5 1 calc PR C 1
H10I H 0.5752 0.536 0.6173 0.087 Uiso 0.5 1 calc PR C 1
C106 C 0.6169(5) 0.4970(4) 0.6528(4) 0.093(4) Uiso 0.5 1 d PD C 1
H10J H 0.6201 0.489 0.6841 0.139 Uiso 0.5 1 calc PR C 1
H10K H 0.6482 0.502 0.6419 0.139 Uiso 0.5 1 calc PRD C 1
H10L H 0.6015 0.4758 0.6353 0.139 Uiso 0.5 1 calc PR C 1
C107 C 0.5098(5) 0.5084(4) 0.6734(4) 0.103(5) Uiso 0.5 1 d PD C 1
H10M H 0.4845 0.5154 0.6933 0.124 Uiso 0.5 1 calc PR C 1
H10N H 0.5218 0.482 0.6819 0.124 Uiso 0.5 1 calc PR C 1
C108 C 0.4899(5) 0.5075(4) 0.6261(4) 0.098(5) Uiso 0.5 1 d PD C 1
H10O H 0.4817 0.5343 0.6164 0.147 Uiso 0.5 1 calc PR C 1
H10P H 0.4617 0.4909 0.6242 0.147 Uiso 0.5 1 calc PR C 1
H10Q H 0.5135 0.4966 0.6069 0.147 Uiso 0.5 1 calc PR C 1
N111 N 0.5429(3) 0.6477(3) 0.6909(4) 0.0580(16) Uani 0.5 1 d PD D 2
H11A H 0.5543 0.6525 0.6638 0.087 Uiso 0.5 1 calc PR D 2
H11B H 0.5602 0.6613 0.7121 0.087 Uiso 0.5 1 calc PR D 2
H11C H 0.5123 0.6555 0.6909 0.087 Uiso 0.5 1 calc PR D 2
C112 C 0.5459(5) 0.6056(3) 0.7004(4) 0.071(4) Uiso 0.5 1 d PD D 2
H11D H 0.5351 0.6002 0.7305 0.085 Uiso 0.5 1 calc PR D 2
H11E H 0.5789 0.5965 0.6992 0.085 Uiso 0.5 1 calc PR D 2
C113 C 0.5146(5) 0.5842(4) 0.6655(5) 0.088(5) Uiso 0.5 1 d PD D 2
H11F H 0.4879 0.6018 0.6569 0.106 Uiso 0.5 1 calc PR D 2
H11G H 0.533 0.5807 0.6388 0.106 Uiso 0.5 1 calc PR D 2
N114 N 0.4950(5) 0.5459(4) 0.6764(5) 0.165(6) Uiso 0.5 1 d PD D 2
C115 C 0.5326(7) 0.5195(7) 0.6800(7) 0.195(12) Uiso 0.5 1 d PD D 2
H11H H 0.5188 0.4931 0.6838 0.234 Uiso 0.5 1 calc PR D 2
H11I H 0.5503 0.5258 0.7083 0.234 Uiso 0.5 1 calc PR D 2
C116 C 0.5692(7) 0.5151(7) 0.6450(7) 0.184(10) Uiso 0.5 1 d PD D 2
H11J H 0.5541 0.5043 0.6177 0.275 Uiso 0.5 1 calc PR D 2
H11K H 0.5942 0.4972 0.6562 0.275 Uiso 0.5 1 calc PR D 2
H11L H 0.5828 0.5409 0.6388 0.275 Uiso 0.5 1 calc PR D 2
C117 C 0.4609(5) 0.5333(5) 0.6393(5) 0.123(6) Uiso 0.5 1 d PD D 2
H11M H 0.4555 0.5046 0.6418 0.148 Uiso 0.5 1 calc PR D 2
H11N H 0.4755 0.538 0.6107 0.148 Uiso 0.5 1 calc PR D 2
C118 C 0.4140(6) 0.5541(6) 0.6384(6) 0.158(8) Uiso 0.5 1 d PD D 2
H11O H 0.4057 0.5598 0.6689 0.237 Uiso 0.5 1 calc PR D 2
H11P H 0.3898 0.5372 0.624 0.237 Uiso 0.5 1 calc PR D 2
H11Q H 0.416 0.5788 0.6218 0.237 Uiso 0.5 1 calc PR D 2
N201 N 0.6449(4) 0.8405(3) 0.7720(3) 0.0577(14) Uani 0.5 1 d PD E 1
H20A H 0.6187 0.8559 0.7721 0.087 Uiso 0.5 1 calc PR E 1
H20B H 0.6363 0.8147 0.7701 0.087 Uiso 0.5 1 calc PR E 1
H20C H 0.6618 0.847 0.7482 0.087 Uiso 0.5 1 calc PR E 1
C202 C 0.6735(4) 0.8469(3) 0.8127(3) 0.046(3) Uiso 0.5 1 d PD E 1
H20D H 0.7012 0.8293 0.813 0.055 Uiso 0.5 1 calc PR E 1
H20E H 0.6549 0.84 0.8384 0.055 Uiso 0.5 1 calc PR E 1
C203 C 0.6897(4) 0.8889(3) 0.8172(3) 0.057(3) Uiso 0.5 1 d PD E 1
H20F H 0.708 0.8959 0.7913 0.068 Uiso 0.5 1 calc PR E 1
H20G H 0.6619 0.9065 0.8171 0.068 Uiso 0.5 1 calc PR E 1
N204 N 0.7196(3) 0.8955(3) 0.8590(3) 0.079(3) Uiso 0.5 1 d PD E 1
C205 C 0.7656(4) 0.8756(4) 0.8549(4) 0.091(4) Uiso 0.5 1 d PD E 1
H20H H 0.7586 0.847 0.853 0.109 Uiso 0.5 1 calc PR E 1
H20I H 0.7835 0.8797 0.8836 0.109 Uiso 0.5 1 calc PR E 1
C206 C 0.8001(4) 0.8844(3) 0.8184(3) 0.059(3) Uiso 0.5 1 d PD E 1
H20J H 0.7849 0.8784 0.7893 0.089 Uiso 0.5 1 calc PR E 1
H20K H 0.8284 0.8681 0.8233 0.089 Uiso 0.5 1 calc PR E 1
H20L H 0.8089 0.9123 0.8196 0.089 Uiso 0.5 1 calc PR E 1
C207 C 0.7237(6) 0.9382(4) 0.8633(5) 0.126(6) Uiso 0.5 1 d PD E 1
H20M H 0.6918 0.9498 0.8617 0.152 Uiso 0.5 1 calc PR E 1
H20N H 0.7405 0.9485 0.8378 0.152 Uiso 0.5 1 calc PR E 1
C208 C 0.7489(8) 0.9516(7) 0.9051(7) 0.209(11) Uiso 0.5 1 d PD E 1
H20O H 0.726 0.9581 0.927 0.314 Uiso 0.5 1 calc PR E 1
H20P H 0.7678 0.9749 0.899 0.314 Uiso 0.5 1 calc PR E 1
H20Q H 0.7696 0.9304 0.9167 0.314 Uiso 0.5 1 calc PR E 1
N211 N 0.6505(4) 0.8413(4) 0.7725(3) 0.0577(14) Uani 0.5 1 d PD F 2
H21A H 0.6264 0.8584 0.7763 0.087 Uiso 0.5 1 calc PR F 2
H21B H 0.639 0.8163 0.7706 0.087 Uiso 0.5 1 calc PR F 2
H21C H 0.6648 0.8474 0.7471 0.087 Uiso 0.5 1 calc PR F 2
C212 C 0.6847(5) 0.8441(4) 0.8103(5) 0.080(5) Uiso 0.5 1 d PD F 2
H21D H 0.7106 0.825 0.8071 0.096 Uiso 0.5 1 calc PR F 2
H21E H 0.6694 0.8385 0.8384 0.096 Uiso 0.5 1 calc PR F 2
C213 C 0.7033(4) 0.8863(3) 0.8100(4) 0.067(4) Uiso 0.5 1 d PD F 2
H21F H 0.7224 0.8897 0.7838 0.081 Uiso 0.5 1 calc PR F 2
H21G H 0.6762 0.9045 0.8065 0.081 Uiso 0.5 1 calc PR F 2
N214 N 0.7309(3) 0.8975(3) 0.8482(3) 0.076(3) Uiso 0.5 1 d PD F 2
C215 C 0.7813(5) 0.9052(4) 0.8382(6) 0.113(5) Uiso 0.5 1 d PD F 2
H21H H 0.8022 0.8999 0.8649 0.135 Uiso 0.5 1 calc PR F 2
H21I H 0.7907 0.8875 0.814 0.135 Uiso 0.5 1 calc PR F 2
C216 C 0.7858(9) 0.9446(6) 0.8252(8) 0.230(12) Uiso 0.5 1 d PD F 2
H21J H 0.792 0.9457 0.7935 0.345 Uiso 0.5 1 calc PR F 2
H21K H 0.812 0.9568 0.8426 0.345 Uiso 0.5 1 calc PR F 2
H21L H 0.7566 0.9587 0.8304 0.345 Uiso 0.5 1 calc PR F 2
C217 C 0.7054(5) 0.9205(5) 0.8794(5) 0.118(6) Uiso 0.5 1 d PD F 2
H21M H 0.6749 0.9077 0.8848 0.142 Uiso 0.5 1 calc PR F 2
H21N H 0.6989 0.9472 0.8673 0.142 Uiso 0.5 1 calc PR F 2
C218 C 0.7348(8) 0.9230(7) 0.9212(6) 0.192(10) Uiso 0.5 1 d PD F 2
H21O H 0.7459 0.8967 0.9298 0.289 Uiso 0.5 1 calc PR F 2
H21P H 0.7161 0.9339 0.9447 0.289 Uiso 0.5 1 calc PR F 2
H21Q H 0.7618 0.9402 0.9168 0.289 Uiso 0.5 1 calc PR F 2
N301 N 0.5464(3) 0.9137(2) 0.6911(3) 0.0431(19) Uani 0.5 1 d PD G 1
H30A H 0.575 0.9096 0.6796 0.065 Uiso 0.5 1 calc PR G 1
H30B H 0.5235 0.9025 0.6731 0.065 Uiso 0.5 1 calc PR G 1
H30C H 0.5462 0.9027 0.7186 0.065 Uiso 0.5 1 calc PR G 1
C302 C 0.5380(4) 0.9548(3) 0.6943(4) 0.060(3) Uiso 0.5 1 d PD G 1
H30D H 0.5094 0.9592 0.7109 0.072 Uiso 0.5 1 calc PR G 1
H30E H 0.5322 0.9658 0.664 0.072 Uiso 0.5 1 calc PR G 1
C303 C 0.5796(4) 0.9767(3) 0.7177(4) 0.069(4) Uiso 0.5 1 d PD G 1
H30F H 0.5857 0.9648 0.7474 0.083 Uiso 0.5 1 calc PR G 1
H30G H 0.6079 0.972 0.7007 0.083 Uiso 0.5 1 calc PR G 1
N304 N 0.5743(4) 1.0179(3) 0.7231(4) 0.115(5) Uiso 0.5 1 d PD G 1
C305 C 0.6212(5) 1.0404(5) 0.7377(4) 0.110(5) Uiso 0.5 1 d PD G 1
H30H H 0.6159 1.0693 0.7379 0.132 Uiso 0.5 1 calc PR G 1
H30I H 0.6463 1.0344 0.7173 0.132 Uiso 0.5 1 calc PR G 1
C306 C 0.6354(5) 1.0247(4) 0.7871(4) 0.080(4) Uiso 0.5 1 d PD G 1
H30J H 0.6097 1.0304 0.8066 0.12 Uiso 0.5 1 calc PR G 1
H30K H 0.6641 1.0381 0.7984 0.12 Uiso 0.5 1 calc PR G 1
H30L H 0.6409 0.9963 0.7862 0.12 Uiso 0.5 1 calc PR G 1
C307 C 0.5548(8) 1.0447(8) 0.6889(6) 0.269(15) Uiso 0.5 1 d PD G 1
H30M H 0.5545 1.072 0.7005 0.323 Uiso 0.5 1 calc PR G 1
H30N H 0.522 1.037 0.6801 0.323 Uiso 0.5 1 calc PR G 1
C308 C 0.5853(7) 1.0425(6) 0.6487(6) 0.156(8) Uiso 0.5 1 d PD G 1
H30O H 0.6187 1.0432 0.6589 0.235 Uiso 0.5 1 calc PR G 1
H30P H 0.5783 1.065 0.6291 0.235 Uiso 0.5 1 calc PR G 1
H30Q H 0.5787 1.0179 0.6325 0.235 Uiso 0.5 1 calc PR G 1
N311 N 0.5442(3) 0.9298(2) 0.6876(3) 0.0431(19) Uani 0.5 1 d PD H 2
H31A H 0.5633 0.9221 0.6659 0.065 Uiso 0.5 1 calc PR H 2
H31B H 0.5147 0.9202 0.6816 0.065 Uiso 0.5 1 calc PR H 2
H31C H 0.5558 0.9203 0.7142 0.065 Uiso 0.5 1 calc PR H 2
C312 C 0.5427(3) 0.9714(3) 0.6893(3) 0.049(3) Uiso 0.5 1 d PD H 2
H31D H 0.5142 0.9799 0.7043 0.059 Uiso 0.5 1 calc PR H 2
H31E H 0.5407 0.9822 0.6587 0.059 Uiso 0.5 1 calc PR H 2
C313 C 0.5847(4) 0.9868(3) 0.7135(4) 0.059(3) Uiso 0.5 1 d PD H 2
H31F H 0.5886 0.9741 0.743 0.071 Uiso 0.5 1 calc PR H 2
H31G H 0.613 0.981 0.6969 0.071 Uiso 0.5 1 calc PR H 2
N314 N 0.5793(4) 1.0287(3) 0.7185(3) 0.062(3) Uiso 0.5 1 d PD H 2
C315 C 0.5938(5) 1.0442(5) 0.7636(5) 0.133(6) Uiso 0.5 1 d PD H 2
H31H H 0.59 1.0731 0.7656 0.16 Uiso 0.5 1 calc PR H 2
H31I H 0.5766 1.0312 0.7873 0.16 Uiso 0.5 1 calc PR H 2
C316 C 0.6438(6) 1.0323(7) 0.7644(8) 0.191(11) Uiso 0.5 1 d PD H 2
H31J H 0.653 1.0275 0.734 0.287 Uiso 0.5 1 calc PR H 2
H31K H 0.6483 1.0082 0.782 0.287 Uiso 0.5 1 calc PR H 2
H31L H 0.6634 1.0534 0.7778 0.287 Uiso 0.5 1 calc PR H 2
C317 C 0.6001(6) 1.0455(4) 0.6804(5) 0.110(5) Uiso 0.5 1 d PD H 2
H31M H 0.5865 1.0326 0.6532 0.132 Uiso 0.5 1 calc PR H 2
H31N H 0.6344 1.0401 0.6823 0.132 Uiso 0.5 1 calc PR H 2
C318 C 0.5919(6) 1.0904(4) 0.6770(5) 0.117(6) Uiso 0.5 1 d PD H 2
H31O H 0.5592 1.0964 0.683 0.176 Uiso 0.5 1 calc PR H 2
H31P H 0.5983 1.0994 0.647 0.176 Uiso 0.5 1 calc PR H 2
H31Q H 0.613 1.104 0.6987 0.176 Uiso 0.5 1 calc PR H 2
N401 N 0.4367(3) 0.7161(2) 0.6224(3) 0.0417(12) Uiso 0.5 1 d PD I 1
H40A H 0.4383 0.6956 0.642 0.063 Uiso 0.5 1 calc PR I 1
H40B H 0.4476 0.7384 0.6363 0.063 Uiso 0.5 1 calc PR I 1
H40C H 0.4547 0.7106 0.5991 0.063 Uiso 0.5 1 calc PR I 1
C402 C 0.3866(3) 0.7222(3) 0.6058(4) 0.051(3) Uiso 0.5 1 d PD I 1
H40D H 0.3863 0.7353 0.5765 0.061 Uiso 0.5 1 calc PR I 1
H40E H 0.371 0.7399 0.6265 0.061 Uiso 0.5 1 calc PR I 1
C403 C 0.3588(6) 0.6844(5) 0.6013(6) 0.155(6) Uiso 0.5 1 d PD I 1
H40F H 0.36 0.6699 0.6299 0.186 Uiso 0.5 1 calc PR I 1
H40G H 0.3255 0.69 0.5924 0.186 Uiso 0.5 1 calc PR I 1
N404 N 0.3807(3) 0.6614(3) 0.5673(3) 0.065(3) Uiso 0.5 1 d PD I 1
C405 C 0.3709(5) 0.6736(5) 0.5191(4) 0.102(5) Uiso 0.5 1 d PD I 1
H40H H 0.3747 0.7024 0.5161 0.122 Uiso 0.5 1 calc PR I 1
H40I H 0.3936 0.6605 0.5001 0.122 Uiso 0.5 1 calc PR I 1
C406 C 0.3215(5) 0.6619(5) 0.5043(6) 0.130(6) Uiso 0.5 1 d PD I 1
H40J H 0.305 0.6522 0.5299 0.194 Uiso 0.5 1 calc PR I 1
H40K H 0.3225 0.641 0.4819 0.194 Uiso 0.5 1 calc PR I 1
H40L H 0.3048 0.6848 0.4915 0.194 Uiso 0.5 1 calc PR I 1
C407 C 0.3673(6) 0.6196(4) 0.5659(5) 0.108(5) Uiso 0.5 1 d PD I 1
H40M H 0.3808 0.6071 0.5398 0.13 Uiso 0.5 1 calc PR I 1
H40N H 0.3326 0.6175 0.5622 0.13 Uiso 0.5 1 calc PR I 1
C408 C 0.3843(5) 0.5971(4) 0.6081(4) 0.086(4) Uiso 0.5 1 d PD I 1
H40O H 0.4188 0.5968 0.6104 0.129 Uiso 0.5 1 calc PR I 1
H40P H 0.3726 0.5699 0.6065 0.129 Uiso 0.5 1 calc PR I 1
H40Q H 0.3724 0.6101 0.6342 0.129 Uiso 0.5 1 calc PR I 1
N411 N 0.4355(3) 0.7228(2) 0.6116(3) 0.0417(12) Uiso 0.5 1 d PD J 2
H41A H 0.441 0.7069 0.6356 0.063 Uiso 0.5 1 calc PR J 2
H41B H 0.4384 0.7484 0.6201 0.063 Uiso 0.5 1 calc PR J 2
H41C H 0.4568 0.7174 0.5909 0.063 Uiso 0.5 1 calc PR J 2
C412 C 0.3878(4) 0.7158(3) 0.5923(4) 0.068(4) Uiso 0.5 1 d PD J 2
H41D H 0.3821 0.7328 0.5659 0.081 Uiso 0.5 1 calc PR J 2
H41E H 0.3646 0.7229 0.6143 0.081 Uiso 0.5 1 calc PR J 2
C413 C 0.3813(7) 0.6728(6) 0.5791(8) 0.210(9) Uiso 0.5 1 d PD J 2
H41F H 0.4085 0.6646 0.562 0.251 Uiso 0.5 1 calc PR J 2
H41G H 0.3817 0.6566 0.6064 0.251 Uiso 0.5 1 calc PR J 2
N414 N 0.3388(5) 0.6647(4) 0.5530(4) 0.128(5) Uiso 0.5 1 d PD J 2
C415 C 0.3418(10) 0.6397(6) 0.5124(6) 0.210(9) Uiso 0.5 1 d PD J 2
H41H H 0.3152 0.6211 0.5083 0.251 Uiso 0.5 1 calc PR J 2
H41I H 0.3721 0.6256 0.5113 0.251 Uiso 0.5 1 calc PR J 2
C416 C 0.3378(7) 0.6748(5) 0.4807(6) 0.155(6) Uiso 0.5 1 d PD J 2
H41J H 0.3158 0.6684 0.4556 0.232 Uiso 0.5 1 calc PR J 2
H41K H 0.3688 0.6807 0.4696 0.232 Uiso 0.5 1 calc PR J 2
H41L H 0.3263 0.6978 0.4964 0.232 Uiso 0.5 1 calc PR J 2
C417 C 0.3142(8) 0.6468(5) 0.5844(6) 0.238(13) Uiso 0.5 1 d PD J 2
H41M H 0.3154 0.6185 0.5763 0.286 Uiso 0.5 1 calc PRD J 2
H41N H 0.2813 0.6551 0.5771 0.286 Uiso 0.5 1 calc PR J 2
C418 C 0.3175(6) 0.6462(6) 0.6326(5) 0.148(7) Uiso 0.5 1 d PD J 2
H41O H 0.3504 0.6426 0.6431 0.222 Uiso 0.5 1 calc PR J 2
H41P H 0.2984 0.6245 0.6433 0.222 Uiso 0.5 1 calc PR J 2
H41Q H 0.3058 0.6713 0.6439 0.222 Uiso 0.5 1 calc PRD J 2
Cl1 Cl 0.43622(6) 0.89985(7) 0.71178(5) 0.0952(6) Uani 1 1 d . . .
Cl2 Cl 0.44177(6) 0.66378(7) 0.70107(6) 0.1124(8) Uani 1 1 d . . .
Cl3 Cl 0.42318(12) 0.77927(8) 0.69635(10) 0.1702(12) Uani 1 1 d . . .
Cl11 Cl 0.52773(11) 0.86629(9) 0.46124(10) 0.1699(12) Uani 1 1 d D . .
Cl12 Cl 0.43677(11) 0.90465(12) 0.44309(10) 0.2081(16) Uani 1 1 d D . .
C10 C 0.4737(2) 0.88284(17) 0.48195(18) 0.0684(18) Uani 1 1 d D . .
H10R H 0.4574 0.86 0.4947 0.082 Uiso 1 1 calc R . .
H10S H 0.4808 0.9019 0.5063 0.082 Uiso 1 1 calc R . .
Cl21 Cl 0.6768(5) 0.9041(4) 0.3811(3) 0.374(8) Uani 0.5 1 d PD K 1
Cl22 Cl 0.7081(4) 0.9453(2) 0.4559(4) 0.330(6) Uani 0.5 1 d PD K 1
C20 C 0.6833(9) 0.9011(6) 0.4369(6) 0.222(12) Uiso 0.5 1 d PD K 1
H20R H 0.7042 0.8787 0.4457 0.266 Uiso 0.5 1 calc PR K 1
H20S H 0.6524 0.8969 0.4497 0.266 Uiso 0.5 1 calc PR K 1
Cl23 Cl 0.64205(17) 0.91002(17) 0.4279(2) 0.178(3) Uani 0.5 1 d PD L 2
Cl24 Cl 0.72268(19) 0.95544(17) 0.4033(2) 0.155(2) Uani 0.5 1 d PD L 2
C20' C 0.6975(4) 0.9117(4) 0.4102(6) 0.101(5) Uiso 0.5 1 d PD L 2
H20T H 0.718 0.8966 0.4316 0.122 Uiso 0.5 1 calc PR L 2
H20U H 0.6975 0.8976 0.3815 0.122 Uiso 0.5 1 calc PR L 2
Cl31 Cl 0.7894(2) 0.6970(2) 0.6497(3) 0.231(4) Uani 0.5 1 d PD . .
Cl32 Cl 0.8361(3) 0.6579(2) 0.7164(3) 0.211(3) Uani 0.5 1 d PD . .
C30 C 0.7841(3) 0.6822(3) 0.6982(3) 0.0329(19) Uiso 0.5 1 d PD . .
H30R H 0.7571 0.664 0.6992 0.039 Uiso 0.5 1 calc PR . .
H30S H 0.7784 0.7049 0.718 0.039 Uiso 0.5 1 calc PR . .

loop_
_atom_site_aniso_label
_atom_site_aniso_U_11
_atom_site_aniso_U_22
_atom_site_aniso_U_33
_atom_site_aniso_U_23
_atom_site_aniso_U_13
_atom_site_aniso_U_12
U1 0.04302(9) 0.03146(8) 0.03865(9) -0.00459(8) -0.00195(7) -0.00062(8)
U2 0.04428(9) 0.03465(9) 0.03325(9) 0.00162(7) -0.00338(7) -0.00668(8)
O0 0.0429(16) 0.0320(16) 0.0323(15) 0.0015(13) -0.0065(13) 0.0081(13)
O101 0.0426(17) 0.0371(17) 0.0496(19) 0.0002(15) 0.0004(15) -0.0007(14)
O102 0.0504(18) 0.0383(17) 0.0388(17) -0.0048(14) -0.0031(15) 0.0017(15)
O201 0.0451(17) 0.0372(17) 0.0372(17) -0.0005(14) -0.0046(14) -0.0060(14)
O202 0.0478(18) 0.0407(18) 0.0380(17) 0.0055(14) -0.0033(15) -0.0070(15)
O11 0.0406(17) 0.0334(16) 0.0439(17) -0.0109(14) -0.0049(14) -0.0005(14)
C11 0.028(2) 0.047(3) 0.041(3) -0.004(2) 0.001(2) 0.004(2)
C12 0.036(2) 0.033(2) 0.048(3) -0.002(2) -0.002(2) 0.003(2)
C13 0.046(3) 0.056(3) 0.043(3) -0.002(2) -0.005(2) 0.008(2)
C14 0.043(3) 0.047(3) 0.052(3) -0.018(2) -0.004(2) 0.003(2)
C141 0.069(3) 0.071(4) 0.071(4) -0.025(3) -0.040(3) 0.014(3)
C15 0.036(2) 0.034(2) 0.061(3) -0.004(2) -0.014(2) -0.002(2)
C16 0.031(2) 0.041(3) 0.049(3) -0.005(2) -0.002(2) -0.001(2)
C1 0.042(3) 0.032(2) 0.057(3) -0.001(2) 0.002(2) -0.012(2)
O21 0.0354(16) 0.0336(16) 0.0445(17) -0.0014(14) -0.0110(14) 0.0024(14)
C21 0.037(2) 0.024(2) 0.046(3) 0.007(2) -0.006(2) 0.0058(19)
C22 0.040(2) 0.029(2) 0.042(3) 0.004(2) -0.008(2) -0.007(2)
C23 0.037(2) 0.032(2) 0.041(3) 0.001(2) -0.001(2) 0.001(2)
C24 0.054(3) 0.035(2) 0.048(3) 0.003(2) -0.021(2) -0.002(2)
C241 0.046(3) 0.051(3) 0.068(3) -0.010(3) -0.027(3) -0.003(3)
C25 0.056(3) 0.036(2) 0.031(2) -0.004(2) -0.013(2) -0.006(2)
C26 0.036(2) 0.029(2) 0.036(2) 0.0009(19) -0.0065(19) 0.0022(19)
C2 0.047(3) 0.045(3) 0.043(3) 0.003(2) 0.002(2) -0.002(2)
O31 0.0491(18) 0.0362(16) 0.0429(18) 0.0051(15) -0.0103(15) -0.0070(15)
C31 0.038(2) 0.032(2) 0.028(2) 0.0015(18) -0.0103(19) 0.003(2)
C32 0.046(3) 0.037(2) 0.028(2) 0.0045(19) -0.017(2) -0.001(2)
C33 0.054(3) 0.031(2) 0.034(2) 0.005(2) -0.013(2) 0.001(2)
C34 0.043(3) 0.038(2) 0.037(2) 0.002(2) -0.011(2) 0.003(2)
C341 0.053(3) 0.041(3) 0.054(3) 0.003(2) -0.010(3) 0.009(2)
C342 0.143(6) 0.104(5) 0.104(6) 0.026(4) 0.025(5) 0.072(5)
C343 0.141(6) 0.106(5) 0.142(6) -0.035(5) -0.085(5) 0.074(5)
C344 0.110(5) 0.060(4) 0.124(6) 0.009(4) -0.005(5) 0.020(4)
C35 0.037(2) 0.039(2) 0.032(2) -0.003(2) -0.0077(19) -0.006(2)
C36 0.041(2) 0.033(2) 0.028(2) -0.0001(18) -0.0098(19) 0.001(2)
C3 0.039(2) 0.033(2) 0.038(2) -0.002(2) -0.006(2) -0.001(2)
O41 0.0376(15) 0.0316(15) 0.0307(15) 0.0057(13) -0.0039(13) -0.0047(13)
C41 0.033(2) 0.036(2) 0.036(2) -0.001(2) 0.0019(19) 0.004(2)
C42 0.030(2) 0.030(2) 0.038(2) 0.0014(19) -0.0030(19) -0.0028(19)
C43 0.044(3) 0.037(3) 0.041(3) 0.002(2) -0.008(2) 0.000(2)
C44 0.045(3) 0.033(2) 0.047(3) 0.007(2) 0.001(2) -0.010(2)
C441 0.055(3) 0.050(3) 0.057(3) 0.018(3) -0.005(3) -0.012(3)
C442 0.097(5) 0.037(3) 0.112(5) 0.020(3) 0.013(4) -0.007(3)
C443 0.048(3) 0.065(4) 0.130(5) 0.042(4) 0.005(3) -0.013(3)
C444 0.148(6) 0.090(4) 0.055(4) 0.021(3) -0.002(4) -0.063(4)
C45 0.043(3) 0.044(3) 0.036(2) 0.008(2) 0.001(2) -0.002(2)
C46 0.043(2) 0.030(2) 0.036(2) 0.0036(19) 0.002(2) -0.002(2)
C4 0.046(3) 0.048(3) 0.031(2) 0.010(2) -0.004(2) -0.007(2)
O51 0.0423(17) 0.0313(16) 0.0415(17) 0.0009(14) -0.0030(14) -0.0016(14)
C51 0.046(3) 0.040(3) 0.033(2) 0.006(2) -0.005(2) -0.005(2)
C52 0.039(2) 0.045(3) 0.041(3) 0.001(2) -0.007(2) 0.007(2)
C53 0.051(3) 0.056(3) 0.043(3) 0.000(2) -0.012(2) 0.001(3)
C54 0.042(3) 0.045(3) 0.054(3) 0.006(2) -0.007(2) -0.009(2)
C541 0.049(3) 0.062(3) 0.071(4) -0.001(3) -0.004(3) -0.011(3)
C55 0.048(3) 0.039(3) 0.041(3) 0.001(2) -0.007(2) -0.009(2)
C56 0.047(3) 0.040(3) 0.030(2) 0.000(2) -0.004(2) 0.000(2)
C5 0.042(3) 0.039(2) 0.039(3) -0.007(2) -0.009(2) -0.004(2)
O61 0.0535(19) 0.0286(16) 0.0424(17) 0.0023(14) -0.0161(15) 0.0012(15)
C61 0.057(3) 0.030(2) 0.039(3) 0.000(2) -0.019(2) 0.001(2)
C62 0.062(3) 0.038(3) 0.041(3) -0.002(2) -0.016(2) 0.004(2)
C63 0.095(4) 0.060(3) 0.043(3) 0.004(3) -0.014(3) -0.012(3)
C64 0.090(4) 0.055(3) 0.059(3) 0.010(3) -0.031(3) -0.003(3)
C641 0.096(4) 0.096(5) 0.072(4) 0.010(4) -0.052(3) 0.001(4)
C642 0.135(6) 0.165(8) 0.060(4) -0.009(5) -0.043(4) -0.003(6)
C643 0.152(7) 0.150(8) 0.102(5) 0.016(5) -0.082(5) -0.020(6)
C644 0.214(8) 0.087(5) 0.094(5) 0.013(4) -0.090(5) 0.018(6)
C65 0.068(3) 0.045(3) 0.067(3) -0.002(3) -0.032(3) -0.004(3)
C66 0.054(3) 0.027(2) 0.064(3) 0.002(2) -0.021(3) -0.002(2)
C6 0.042(3) 0.042(3) 0.061(3) -0.003(2) -0.003(2) 0.002(2)
O71 0.0413(16) 0.0172(13) 0.0378(16) 0.0057(12) -0.0105(13) -0.0031(12)
C71 0.053(3) 0.036(2) 0.035(2) 0.004(2) -0.021(2) -0.005(2)
C72 0.039(2) 0.031(2) 0.051(3) 0.000(2) -0.013(2) 0.003(2)
C73 0.075(4) 0.036(3) 0.053(3) -0.003(2) -0.014(3) 0.003(3)
C74 0.097(4) 0.037(3) 0.063(4) 0.006(3) -0.015(3) 0.000(3)
C741 0.130(5) 0.041(3) 0.085(4) 0.012(3) -0.046(4) 0.000(4)
C742 0.255(11) 0.077(5) 0.097(5) 0.055(4) 0.017(6) 0.027(6)
C744 0.188(8) 0.050(4) 0.108(5) 0.017(4) -0.047(5) 0.030(5)
C75 0.095(4) 0.034(3) 0.051(3) 0.010(2) -0.012(3) -0.015(3)
C76 0.056(3) 0.031(2) 0.049(3) 0.003(2) -0.015(2) -0.004(2)
C7 0.065(3) 0.040(3) 0.036(3) 0.002(2) -0.003(2) -0.006(2)
O81 0.0371(16) 0.0390(17) 0.0440(17) -0.0072(14) -0.0036(14) 0.0028(14)
C81 0.049(3) 0.021(2) 0.038(2) -0.0003(18) 0.000(2) 0.004(2)
C82 0.035(2) 0.031(2) 0.041(2) 0.004(2) -0.006(2) 0.000(2)
C83 0.047(3) 0.035(2) 0.040(3) 0.000(2) -0.005(2) 0.000(2)
C84 0.048(3) 0.033(2) 0.043(3) -0.006(2) 0.005(2) 0.007(2)
C841 0.053(3) 0.045(3) 0.067(3) -0.013(3) 0.005(3) 0.000(3)
C842 0.129(6) 0.051(4) 0.160(7) -0.044(4) 0.063(5) -0.019(4)
C843 0.157(6) 0.087(4) 0.191(7) -0.084(5) -0.093(6) 0.077(4)
C844 0.142(6) 0.061(4) 0.090(5) -0.029(3) 0.045(4) 0.004(4)
C85 0.049(3) 0.033(2) 0.048(3) -0.003(2) 0.009(2) 0.010(2)
C86 0.039(2) 0.033(2) 0.036(2) 0.003(2) -0.003(2) 0.002(2)
C8 0.038(2) 0.028(2) 0.059(3) -0.002(2) -0.002(2) 0.000(2)
N101 0.043(3) 0.082(3) 0.049(3) 0.004(2) 0.007(2) 0.000(3)
C102 0.033(5) 0.093(9) 0.060(7) 0.014(6) -0.004(5) -0.010(6)
C103 0.053(7) 0.093(9) 0.093(9) 0.031(8) -0.014(7) 0.018(7)
N104 0.111(8) 0.058(6) 0.051(6) 0.001(5) 0.008(6) -0.012(6)
N111 0.043(3) 0.082(3) 0.049(3) 0.004(2) 0.007(2) 0.000(3)
N201 0.072(3) 0.066(3) 0.034(2) 0.010(2) -0.004(2) -0.009(3)
N211 0.072(3) 0.066(3) 0.034(2) 0.010(2) -0.004(2) -0.009(3)
N301 0.044(2) 0.041(5) 0.045(3) -0.013(3) 0.002(2) 0.007(3)
N311 0.044(2) 0.041(5) 0.045(3) -0.013(3) 0.002(2) 0.007(3)
Cl1 0.0628(9) 0.1688(18) 0.0552(9) 0.0095(11) 0.0154(8) -0.0111(11)
Cl2 0.0719(10) 0.203(2) 0.0628(10) 0.0022(13) 0.0108(9) -0.0075(13)
Cl3 0.249(3) 0.1164(19) 0.153(2) -0.0072(16) 0.084(2) -0.005(2)
Cl11 0.198(3) 0.153(2) 0.163(2) 0.004(2) 0.049(2) -0.016(2)
Cl12 0.174(3) 0.295(4) 0.149(2) 0.074(3) -0.054(2) -0.049(3)
C10 0.093(4) 0.062(4) 0.050(3) 0.004(3) 0.002(3) -0.005(3)
Cl21 0.536(19) 0.418(15) 0.158(7) -0.096(8) -0.063(9) 0.076(14)
Cl22 0.410(13) 0.181(6) 0.393(13) -0.083(8) -0.024(11) 0.127(8)
Cl23 0.109(3) 0.156(4) 0.275(7) 0.061(5) 0.068(4) 0.049(3)
Cl24 0.135(4) 0.159(5) 0.169(5) 0.029(4) -0.002(4) -0.007(4)
Cl31 0.156(5) 0.182(6) 0.353(10) -0.047(7) 0.000(6) 0.047(5)
Cl32 0.227(7) 0.187(6) 0.224(7) 0.045(5) 0.061(6) 0.027(5)

loop_
_atom_type_symbol
_atom_type_description
_atom_type_scat_dispersion_real
_atom_type_scat_dispersion_imag
_atom_type_scat_source
C C 0.0033 0.0016 'International Tables Vol C Tables 4.2.6.8 and 6.1.1.4'
H H 0 0 'International Tables Vol C Tables 4.2.6.8 and 6.1.1.4'
Cl Cl 0.1484 0.1585 'International Tables Vol C Tables 4.2.6.8 and 6.1.1.4'
N N 0.0061 0.0033 'International Tables Vol C Tables 4.2.6.8 and 6.1.1.4'
O O 0.0106 0.006 'International Tables Vol C Tables 4.2.6.8 and 6.1.1.4'
U U -9.6767 9.6646 'International Tables Vol C Tables 4.2.6.8 and 6.1.1.4'

loop_
_geom_angle_atom_site_label_1
_geom_angle_atom_site_label_2
_geom_angle_atom_site_label_3
_geom_angle
O101 U1 O102 178.40(14)
O101 U1 O81 89.99(12)
O102 U1 O81 89.05(12)
O101 U1 O11 89.94(12)
O102 U1 O11 88.62(12)
O81 U1 O11 79.24(10)
O101 U1 O0 85.61(12)
O102 U1 O0 95.94(12)
O81 U1 O0 141.34(10)
O11 U1 O0 139.01(10)
O101 U1 O21 93.12(12)
O102 U1 O21 87.13(12)
O81 U1 O21 151.85(10)
O11 U1 O21 72.80(10)
O0 U1 O21 66.81(9)
O201 U2 O202 178.14(14)
O201 U2 O51 89.79(12)
O202 U2 O51 88.71(12)
O201 U2 O41 89.44(12)
O202 U2 O41 89.18(12)
O51 U2 O41 78.34(10)
O201 U2 O0 85.49(12)
O202 U2 O0 96.37(12)
O51 U2 O0 139.53(10)
O41 U2 O0 141.59(9)
O201 U2 O61 94.08(12)
O202 U2 O61 86.54(12)
O51 U2 O61 73.40(10)
O41 U2 O61 151.49(9)
O0 U2 O61 66.92(9)
U2 O0 U1 146.61(14)
U2 O0 H0 106.7
U1 O0 H0 106.7
C11 O11 U1 132.7(3)
O11 C11 C16 121.2(4)
O11 C11 C12 119.1(4)
C16 C11 C12 119.7(4)
C13 C12 C11 118.8(4)
C13 C12 C2 122.0(4)
C11 C12 C2 119.2(4)
C12 C13 C14 122.5(5)
C12 C13 H13 118.8
C14 C13 H13 118.8
C15 C14 C13 116.3(4)
C15 C14 C141 120.2(5)
C13 C14 C141 123.5(5)
C142 C141 C143 101.9(6)
C142 C141 C144 109.2(6)
C143 C141 C144 113.0(6)
C142 C141 C14 109.8(6)
C143 C141 C14 111.2(5)
C144 C141 C14 111.4(6)
C141 C142 H14A 109.5
C141 C142 H14B 109.5
H14A C142 H14B 109.5
C141 C142 H14C 109.5
H14A C142 H14C 109.5
H14B C142 H14C 109.5
C141 C143 H14D 109.5
C141 C143 H14E 109.5
H14D C143 H14E 109.5
C141 C143 H14F 109.5
H14D C143 H14F 109.5
H14E C143 H14F 109.5
C141 C144 H14G 109.5
C141 C144 H14H 109.5
H14G C144 H14H 109.5
C141 C144 H14I 109.5
H14G C144 H14I 109.5
H14H C144 H14I 109.5
C16 C15 C14 124.3(4)
C16 C15 H15 117.8
C14 C15 H15 117.8
C15 C16 C11 118.4(4)
C15 C16 C1 120.8(4)
C11 C16 C1 120.7(4)
C16 C1 C82 111.1(4)
C16 C1 H1A 109.4
C82 C1 H1A 109.4
C16 C1 H1B 109.4
C82 C1 H1B 109.4
H1A C1 H1B 108
C21 O21 U1 129.4(2)
O21 C21 C26 119.7(4)
O21 C21 C22 120.2(4)
C26 C21 C22 120.1(4)
C23 C22 C21 119.1(4)
C23 C22 C3 119.4(4)
C21 C22 C3 121.2(4)
C24 C23 C22 121.5(4)
C24 C23 H23 119.2
C22 C23 H23 119.2
C25 C24 C23 117.3(4)
C25 C24 C241 123.5(4)
C23 C24 C241 119.1(4)
C245 C241 C244 131.6(9)
C245 C241 C24 115.8(7)
C244 C241 C24 112.0(7)
C245 C241 C242 50.0(7)
C244 C241 C242 105.0(8)
C24 C241 C242 111.2(6)
C245 C241 C243 57.0(7)
C244 C241 C243 114.2(8)
C24 C241 C243 108.3(5)
C242 C241 C243 106.0(7)
C245 C241 C246 113.5(9)
C244 C241 C246 56.5(8)
C24 C241 C246 107.5(6)
C242 C241 C246 141.2(8)
C243 C241 C246 63.0(7)
C245 C241 C247 108.9(8)
C244 C241 C247 45.7(7)
C24 C241 C247 108.6(6)
C242 C241 C247 63.7(7)
C243 C241 C247 142.8(7)
C246 C241 C247 101.5(7)
C241 C242 H24A 109.5
C241 C242 H24B 109.5
C241 C242 H24C 109.5
C241 C243 H24D 109.5
C241 C243 H24E 109.5
C241 C243 H24F 109.5
C241 C244 H24G 109.5
C241 C244 H24H 109.5
C241 C244 H24I 109.5
C241 C245 H24J 109.5
C241 C245 H24K 109.5
H24J C245 H24K 109.5
C241 C245 H24L 109.5
H24J C245 H24L 109.5
H24K C245 H24L 109.5
C241 C246 H24M 109.5
C241 C246 H24N 109.5
H24M C246 H24N 109.5
C241 C246 H24O 109.5
H24M C246 H24O 109.5
H24N C246 H24O 109.5
C241 C247 H24P 109.5
C241 C247 H24Q 109.5
H24P C247 H24Q 109.5
C241 C247 H24R 109.5
H24P C247 H24R 109.5
H24Q C247 H24R 109.5
C26 C25 C24 122.6(4)
C26 C25 H25 118.7
C24 C25 H25 118.7
C25 C26 C21 119.4(4)
C25 C26 C2 119.4(4)
C21 C26 C2 121.2(4)
C12 C2 C26 115.7(4)
C12 C2 H2A 108.3
C26 C2 H2A 108.3
C12 C2 H2B 108.3
C26 C2 H2B 108.3
H2A C2 H2B 107.4
C31 O31 H31 109.5
C36 C31 O31 121.9(4)
C36 C31 C32 119.4(4)
O31 C31 C32 118.7(4)
C33 C32 C31 118.2(4)
C33 C32 C4 121.0(4)
C31 C32 C4 120.8(4)
C34 C33 C32 123.4(4)
C34 C33 H33 118.3
C32 C33 H33 118.3
C33 C34 C35 117.0(4)
C33 C34 C341 123.1(4)
C35 C34 C341 119.9(4)
C342 C341 C344 106.3(5)
C342 C341 C343 112.9(5)
C344 C341 C343 105.0(5)
C342 C341 C34 111.6(4)
C344 C341 C34 112.2(4)
C343 C341 C34 108.6(4)
C341 C342 H34A 109.5
C341 C342 H34B 109.5
H34A C342 H34B 109.5
C341 C342 H34C 109.5
H34A C342 H34C 109.5
H34B C342 H34C 109.5
C341 C343 H34D 109.5
C341 C343 H34E 109.5
H34D C343 H34E 109.5
C341 C343 H34F 109.5
H34D C343 H34F 109.5
H34E C343 H34F 109.5
C341 C344 H34G 109.5
C341 C344 H34H 109.5
H34G C344 H34H 109.5
C341 C344 H34I 109.5
H34G C344 H34I 109.5
H34H C344 H34I 109.5
C36 C35 C34 122.1(4)
C36 C35 H35 118.9
C34 C35 H35 118.9
C31 C36 C35 119.9(4)
C31 C36 C3 120.8(4)
C35 C36 C3 119.2(4)
C22 C3 C36 108.9(3)
C22 C3 H3A 109.9
C36 C3 H3A 109.9
C22 C3 H3B 109.9
C36 C3 H3B 109.9
H3A C3 H3B 108.3
C41 O41 U2 130.2(2)
O41 C41 C46 120.0(4)
O41 C41 C42 120.2(4)
C46 C41 C42 119.7(4)
C43 C42 C41 118.6(4)
C43 C42 C5 119.8(4)
C41 C42 C5 121.4(4)
C42 C43 C44 122.5(4)
C42 C43 H43 118.8
C44 C43 H43 118.8
C45 C44 C43 117.6(4)
C45 C44 C441 122.6(4)
C43 C44 C441 119.8(4)
C444 C441 C443 110.8(5)
C444 C441 C442 107.6(5)
C443 C441 C442 108.3(5)
C444 C441 C44 111.4(4)
C443 C441 C44 109.7(4)
C442 C441 C44 108.9(4)
C441 C442 H44A 109.5
C441 C442 H44B 109.5
H44A C442 H44B 109.5
C441 C442 H44C 109.5
H44A C442 H44C 109.5
H44B C442 H44C 109.5
C441 C443 H44D 109.5
C441 C443 H44E 109.5
H44D C443 H44E 109.5
C441 C443 H44F 109.5
H44D C443 H44F 109.5
H44E C443 H44F 109.5
C441 C444 H44G 109.5
C441 C444 H44H 109.5
H44G C444 H44H 109.5
C441 C444 H44I 109.5
H44G C444 H44I 109.5
H44H C444 H44I 109.5
C44 C45 C46 121.4(4)
C44 C45 H45 119.3
C46 C45 H45 119.3
C41 C46 C45 120.2(4)
C41 C46 C4 120.5(4)
C45 C46 C4 119.2(4)
C46 C4 C32 114.0(4)
C46 C4 H4A 108.8
C32 C4 H4A 108.8
C46 C4 H4B 108.8
C32 C4 H4B 108.8
H4A C4 H4B 107.6
C51 O51 U2 134.0(3)
O51 C51 C56 121.7(4)
O51 C51 C52 120.0(4)
C56 C51 C52 118.3(4)
C53 C52 C51 118.8(4)
C53 C52 C6 121.9(4)
C51 C52 C6 119.2(4)
C54 C53 C52 123.2(5)
C54 C53 H53 118.4
C52 C53 H53 118.4
C53 C54 C55 116.9(4)
C53 C54 C541 120.4(5)
C55 C54 C541 122.8(4)
C543 C541 C542 108.0(7)
C543 C541 C54 111.4(5)
C545 C541 C54 115.0(7)
C542 C541 C54 107.3(6)
C545 C541 C546 124.2(10)
C54 C541 C546 106.9(8)
C543 C541 C544 111.0(6)
C542 C541 C544 112.7(6)
C54 C541 C544 106.6(5)
C545 C541 C547 99.3(9)
C54 C541 C547 108.7(7)
C546 C541 C547 100.6(10)
C541 C542 H54A 109.5
C541 C542 H54B 109.5
C541 C542 H54C 109.5
C541 C543 H54D 109.5
C541 C543 H54E 109.5
C541 C543 H54F 109.5
C541 C544 H54G 109.5
C541 C544 H54H 109.5
C541 C544 H54I 109.5
C541 C545 H54J 109.5
C541 C545 H54K 109.5
H54J C545 H54K 109.5
C541 C545 H54L 109.5
H54J C545 H54L 109.5
H54K C545 H54L 109.5
C541 C546 H54M 109.5
C541 C546 H54N 109.5
H54M C546 H54N 109.5
C541 C546 H54O 109.5
H54M C546 H54O 109.5
H54N C546 H54O 109.5
C541 C547 H54P 109.5
C541 C547 H54Q 109.5
H54P C547 H54Q 109.5
C541 C547 H54R 109.5
H54P C547 H54R 109.5
H54Q C547 H54R 109.5
C54 C55 C56 122.3(4)
C54 C55 H55 118.9
C56 C55 H55 118.9
C55 C56 C51 120.3(4)
C55 C56 C5 120.1(4)
C51 C56 C5 119.5(4)
C42 C5 C56 111.3(4)
C42 C5 H5A 109.4
C56 C5 H5A 109.4
C42 C5 H5B 109.4
C56 C5 H5B 109.4
H5A C5 H5B 108
C61 O61 U2 128.7(2)
O61 C61 C66 121.3(4)
O61 C61 C62 119.7(4)
C66 C61 C62 119.0(4)
C63 C62 C61 119.1(5)
C63 C62 C7 119.0(5)
C61 C62 C7 121.4(4)
C62 C63 C64 122.5(5)
C62 C63 H63 118.8
C64 C63 H63 118.8
C65 C64 C63 116.9(5)
C65 C64 C641 123.5(6)
C63 C64 C641 119.6(5)
C643 C641 C642 109.9(6)
C643 C641 C64 113.0(6)
C642 C641 C64 110.3(6)
C643 C641 C644 108.7(6)
C642 C641 C644 107.3(6)
C64 C641 C644 107.5(5)
C641 C642 H64A 109.5
C641 C642 H64B 109.5
H64A C642 H64B 109.5
C641 C642 H64C 109.5
H64A C642 H64C 109.5
H64B C642 H64C 109.5
C641 C643 H64D 109.5
C641 C643 H64E 109.5
H64D C643 H64E 109.5
C641 C643 H64F 109.5
H64D C643 H64F 109.5
H64E C643 H64F 109.5
C641 C644 H64G 109.5
C641 C644 H64H 109.5
H64G C644 H64H 109.5
C641 C644 H64I 109.5
H64G C644 H64I 109.5
H64H C644 H64I 109.5
C64 C65 C66 122.6(5)
C64 C65 H65 118.7
C66 C65 H65 118.7
C61 C66 C65 120.1(5)
C61 C66 C6 120.2(4)
C65 C66 C6 119.6(5)
C52 C6 C66 113.8(4)
C52 C6 H6A 108.8
C66 C6 H6A 108.8
C52 C6 H6B 108.8
C66 C6 H6B 108.8
H6A C6 H6B 107.7
C71 O71 H71 109.5
O71 C71 C72 121.7(4)
O71 C71 C76 117.6(4)
C72 C71 C76 120.6(4)
C73 C72 C71 118.4(4)
C73 C72 C8 120.3(4)
C71 C72 C8 121.3(4)
C74 C73 C72 124.5(5)
C74 C73 H73 117.8
C72 C73 H73 117.8
C73 C74 C75 116.3(5)
C73 C74 C741 124.3(5)
C75 C74 C741 119.3(5)
C744 C741 C742 106.4(6)
C744 C741 C74 112.9(5)
C742 C741 C74 109.4(6)
C744 C741 C743 106.2(6)
C742 C741 C743 114.4(6)
C74 C741 C743 107.6(5)
C741 C742 H74A 109.5
C741 C742 H74B 109.5
H74A C742 H74B 109.5
C741 C742 H74C 109.5
H74A C742 H74C 109.5
H74B C742 H74C 109.5
C741 C743 H74D 109.5
C741 C743 H74E 109.5
H74D C743 H74E 109.5
C741 C743 H74F 109.5
H74D C743 H74F 109.5
H74E C743 H74F 109.5
C741 C744 H74G 109.5
C741 C744 H74H 109.5
H74G C744 H74H 109.5
C741 C744 H74I 109.5
H74G C744 H74I 109.5
H74H C744 H74I 109.5
C76 C75 C74 122.6(5)
C76 C75 H75 118.7
C74 C75 H75 118.7
C75 C76 C71 117.6(4)
C75 C76 C7 119.9(4)
C71 C76 C7 122.3(4)
C76 C7 C62 108.0(4)
C76 C7 H7A 110.1
C62 C7 H7A 110.1
C76 C7 H7B 110.1
C62 C7 H7B 110.1
H7A C7 H7B 108.4
C81 O81 U1 132.7(3)
O81 C81 C86 119.7(4)
O81 C81 C82 120.9(4)
C86 C81 C82 119.3(4)
C83 C82 C81 118.7(4)
C83 C82 C1 121.4(4)
C81 C82 C1 119.8(4)
C84 C83 C82 123.4(4)
C84 C83 H83 118.3
C82 C83 H83 118.3
C83 C84 C85 117.2(4)
C83 C84 C841 121.1(4)
C85 C84 C841 121.5(4)
C842 C841 C843 108.1(5)
C842 C841 C844 106.1(5)
C843 C841 C844 111.0(5)
C842 C841 C84 112.5(4)
C843 C841 C84 111.5(5)
C844 C841 C84 107.5(4)
C841 C842 H84A 109.5
C841 C842 H84B 109.5
H84A C842 H84B 109.5
C841 C842 H84C 109.5
H84A C842 H84C 109.5
H84B C842 H84C 109.5
C841 C843 H84D 109.5
C841 C843 H84E 109.5
H84D C843 H84E 109.5
C841 C843 H84F 109.5
H84D C843 H84F 109.5
H84E C843 H84F 109.5
C841 C844 H84G 109.5
C841 C844 H84H 109.5
H84G C844 H84H 109.5
C841 C844 H84I 109.5
H84G C844 H84I 109.5
H84H C844 H84I 109.5
C84 C85 C86 122.2(4)
C84 C85 H85 118.9
C86 C85 H85 118.9
C81 C86 C85 119.0(4)
C81 C86 C8 119.9(4)
C85 C86 C8 121.1(4)
C72 C8 C86 114.5(4)
C72 C8 H8A 108.6
C86 C8 H8A 108.6
C72 C8 H8B 108.6
C86 C8 H8B 108.6
H8A C8 H8B 107.6
N101 C102 C103 112.1(9)
N101 C102 H10D 109.2
C103 C102 H10D 109.2
N101 C102 H10E 109.2
C103 C102 H10E 109.2
H10D C102 H10E 107.9
N104 C103 C102 116.2(9)
N104 C103 H10F 108.2
C102 C103 H10F 108.2
N104 C103 H10G 108.2
C102 C103 H10G 108.2
H10F C103 H10G 107.4
C103 N104 C107 116.0(10)
C103 N104 C105 104.1(9)
C107 N104 C105 119.0(9)
N104 C105 C106 116.1(10)
N104 C105 H10H 108.3
C106 C105 H10H 108.3
N104 C105 H10I 108.3
C106 C105 H10I 108.3
H10H C105 H10I 107.4
N104 C107 C108 110.6(11)
N104 C107 H10M 109.5
C108 C107 H10M 109.5
N104 C107 H10N 109.5
C108 C107 H10N 109.5
H10M C107 H10N 108.1
C112 N111 H11A 109.5
C112 N111 H11B 109.5
H11A N111 H11B 109.5
C112 N111 H11C 109.5
H11A N111 H11C 109.5
H11B N111 H11C 109.5
N111 C112 C113 107.7(10)
N111 C112 H11D 110.2
C113 C112 H11D 110.2
N111 C112 H11E 110.2
C113 C112 H11E 110.2
H11D C112 H11E 108.5
N114 C113 C112 119.0(12)
N114 C113 H11F 107.6
C112 C113 H11F 107.6
N114 C113 H11G 107.6
C112 C113 H11G 107.6
H11F C113 H11G 107
C115 N114 C113 106.7(15)
C115 N114 C117 109.7(15)
C113 N114 C117 108.9(13)
N114 C115 C116 124.0(19)
N114 C115 H11H 106.3
C116 C115 H11H 106.3
N114 C115 H11I 106.3
C116 C115 H11I 106.3
H11H C115 H11I 106.4
C115 C116 H11J 109.5
C115 C116 H11K 109.5
H11J C116 H11K 109.5
C115 C116 H11L 109.5
H11J C116 H11L 109.5
H11K C116 H11L 109.5
N114 C117 C118 114.5(14)
N114 C117 H11M 108.6
C118 C117 H11M 108.6
N114 C117 H11N 108.6
C118 C117 H11N 108.6
H11M C117 H11N 107.6
C117 C118 H11O 109.5
C117 C118 H11P 109.5
H11O C118 H11P 109.5
C117 C118 H11Q 109.5
H11O C118 H11Q 109.5
H11P C118 H11Q 109.5
N201 C202 C203 112.0(8)
N201 C202 H20D 109.2
C203 C202 H20D 109.2
N201 C202 H20E 109.2
C203 C202 H20E 109.2
H20D C202 H20E 107.9
N204 C203 C202 112.1(8)
N204 C203 H20F 109.2
C202 C203 H20F 109.2
N204 C203 H20G 109.2
C202 C203 H20G 109.2
H20F C203 H20G 107.9
C207 N204 C205 113.1(11)
C207 N204 C203 105.3(9)
C205 N204 C203 109.0(9)
N204 C205 C206 124.6(11)
N204 C205 H20H 106.2
C206 C205 H20H 106.2
N204 C205 H20I 106.2
C206 C205 H20I 106.2
H20H C205 H20I 106.4
N204 C207 C208 114.4(15)
N204 C207 H20M 108.7
C208 C207 H20M 108.7
N204 C207 H20N 108.7
C208 C207 H20N 108.7
H20M C207 H20N 107.6
C212 N211 H21A 109.5
C212 N211 H21B 109.5
H21A N211 H21B 109.5
C212 N211 H21C 109.5
H21A N211 H21C 109.5
H21B N211 H21C 109.5
N211 C212 C213 106.0(10)
N211 C212 H21D 110.5
C213 C212 H21D 110.5
N211 C212 H21E 110.5
C213 C212 H21E 110.5
H21D C212 H21E 108.7
N214 C213 C212 115.3(10)
N214 C213 H21F 108.5
C212 C213 H21F 108.5
N214 C213 H21G 108.5
C212 C213 H21G 108.5
H21F C213 H21G 107.5
C213 N214 C217 113.4(10)
C213 N214 C215 112.2(11)
C217 N214 C215 123.7(12)
C216 C215 N214 108.8(15)
C216 C215 H21H 109.9
N214 C215 H21H 109.9
C216 C215 H21I 109.9
N214 C215 H21I 109.9
H21H C215 H21I 108.3
C215 C216 H21J 109.5
C215 C216 H21K 109.5
H21J C216 H21K 109.5
C215 C216 H21L 109.5
H21J C216 H21L 109.5
H21K C216 H21L 109.5
N214 C217 C218 107.7(14)
N214 C217 H21M 110.2
C218 C217 H21M 110.2
N214 C217 H21N 110.2
C218 C217 H21N 110.2
H21M C217 H21N 108.5
C217 C218 H21O 109.5
C217 C218 H21P 109.5
H21O C218 H21P 109.5
C217 C218 H21Q 109.5
H21O C218 H21Q 109.5
H21P C218 H21Q 109.5
N301 C302 C303 112.1(9)
N301 C302 H30D 109.2
C303 C302 H30D 109.2
N301 C302 H30E 109.2
C303 C302 H30E 109.2
H30D C302 H30E 107.9
N304 C303 C302 116.4(10)
N304 C303 H30F 108.2
C302 C303 H30F 108.2
N304 C303 H30G 108.2
C302 C303 H30G 108.2
H30F C303 H30G 107.3
C303 N304 C307 124.8(15)
C303 N304 C305 114.5(11)
C307 N304 C305 100.4(14)
N304 C305 C306 105.3(11)
N304 C305 H30H 110.7
C306 C305 H30H 110.7
N304 C305 H30I 110.7
C306 C305 H30I 110.7
H30H C305 H30I 108.8
N304 C307 C308 108.5(17)
N304 C307 H30M 110
C308 C307 H30M 110
N304 C307 H30N 110
C308 C307 H30N 110
H30M C307 H30N 108.4
C312 N311 H31A 109.5
C312 N311 H31B 109.5
H31A N311 H31B 109.5
C312 N311 H31C 109.5
H31A N311 H31C 109.5
H31B N311 H31C 109.5
N311 C312 C313 110.4(9)
N311 C312 H31D 109.6
C313 C312 H31D 109.6
N311 C312 H31E 109.6
C313 C312 H31E 109.6
H31D C312 H31E 108.1
N314 C313 C312 108.5(9)
N314 C313 H31F 110
C312 C313 H31F 110
N314 C313 H31G 110
C312 C313 H31G 110
H31F C313 H31G 108.4
C317 N314 C313 104.9(10)
C317 N314 C315 118.9(11)
C313 N314 C315 114.6(11)
C316 C315 N314 97.9(14)
C316 C315 H31H 112.2
N314 C315 H31H 112.2
C316 C315 H31I 112.2
N314 C315 H31I 112.2
H31H C315 H31I 109.8
C315 C316 H31J 109.5
C315 C316 H31K 109.5
H31J C316 H31K 109.5
C315 C316 H31L 109.5
H31J C316 H31L 109.5
H31K C316 H31L 109.5
N314 C317 C318 112.1(12)
N314 C317 H31M 109.2
C318 C317 H31M 109.2
N314 C317 H31N 109.2
C318 C317 H31N 109.2
H31M C317 H31N 107.9
C317 C318 H31O 109.5
C317 C318 H31P 109.5
H31O C318 H31P 109.5
C317 C318 H31Q 109.5
H31O C318 H31Q 109.5
H31P C318 H31Q 109.5
N401 C402 C403 113.4(10)
N401 C402 H40D 108.9
C403 C402 H40D 108.9
N401 C402 H40E 108.9
C403 C402 H40E 108.9
H40D C402 H40E 107.7
N404 C403 C402 106.1(12)
N404 C403 H40F 110.5
C402 C403 H40F 110.5
N404 C403 H40G 110.5
C402 C403 H40G 110.5
H40F C403 H40G 108.7
C403 N404 C407 114.7(11)
C403 N404 C405 117.6(11)
C407 N404 C405 101.6(9)
C406 C405 N404 109.4(12)
C406 C405 H40H 109.8
N404 C405 H40H 109.8
C406 C405 H40I 109.8
N404 C405 H40I 109.8
H40H C405 H40I 108.2
N404 C407 C408 112.7(11)
N404 C407 H40M 109
C408 C407 H40M 109
N404 C407 H40N 109
C408 C407 H40N 109
H40M C407 H40N 107.8
C412 N411 H41A 109.5
C412 N411 H41B 109.5
H41A N411 H41B 109.5
C412 N411 H41C 109.5
H41A N411 H41C 109.5
H41B N411 H41C 109.5
N411 C412 C413 110.8(11)
N411 C412 H41D 109.5
C413 C412 H41D 109.5
N411 C412 H41E 109.5
C413 C412 H41E 109.5
H41D C412 H41E 108.1
N414 C413 C412 114.6(15)
N414 C413 H41F 108.6
C412 C413 H41F 108.6
N414 C413 H41G 108.6
C412 C413 H41G 108.6
H41F C413 H41G 107.6
C417 N414 C413 98.9(16)
C417 N414 C415 111.9(15)
C413 N414 C415 118.5(17)
N414 C415 C416 93.8(14)
N414 C415 H41H 113
C416 C415 H41H 113
N414 C415 H41I 113
C416 C415 H41I 113
H41H C415 H41I 110.4
C415 C416 H41J 109.5
C415 C416 H41K 109.5
H41J C416 H41K 109.5
C415 C416 H41L 109.5
H41J C416 H41L 109.5
H41K C416 H41L 109.5
N414 C417 C418 134.4(18)
N414 C417 H41M 103.6
C418 C417 H41M 103.6
N414 C417 H41N 103.6
C418 C417 H41N 103.6
H41M C417 H41N 105.3
C417 C418 H41O 109.5
C417 C418 H41P 109.5
H41O C418 H41P 109.5
C417 C418 H41Q 109.5
H41O C418 H41Q 109.5
H41P C418 H41Q 109.5
Cl12 C10 Cl11 114.1(3)
Cl12 C10 H10R 108.7
Cl11 C10 H10R 108.7
Cl12 C10 H10S 108.7
Cl11 C10 H10S 108.7
H10R C10 H10S 107.6
Cl21 C20 Cl22 107.3(12)
Cl21 C20 H20R 110.3
Cl22 C20 H20R 110.3
Cl21 C20 H20S 110.3
Cl22 C20 H20S 110.3
H20R C20 H20S 108.5
Cl24 C20' Cl23 118.9(9)
Cl24 C20' H20T 107.6
Cl23 C20' H20T 107.6
Cl24 C20' H20U 107.6
Cl23 C20' H20U 107.6
H20T C20' H20U 107
Cl31 C30 Cl32 108.8(6)
Cl31 C30 H30R 109.9
Cl32 C30 H30R 109.9
Cl31 C30 H30S 109.9
Cl32 C30 H30S 109.9
H30R C30 H30S 108.3

loop_
_geom_bond_atom_site_label_1
_geom_bond_atom_site_label_2
_geom_bond_distance
U1 O101 1.797(3)
U1 O102 1.802(3)
U1 O81 2.274(3)
U1 O11 2.277(3)
U1 O0 2.336(3)
U1 O21 2.564(3)
U2 O201 1.782(3)
U2 O202 1.788(3)
U2 O51 2.273(3)
U2 O41 2.281(3)
U2 O0 2.333(3)
U2 O61 2.566(3)
O0 H0 0.95
O11 C11 1.348(5)
C11 C16 1.409(6)
C11 C12 1.410(6)
C12 C13 1.393(6)
C12 C2 1.493(6)
C13 C14 1.401(7)
C13 H13 0.95
C14 C15 1.381(7)
C14 C141 1.537(7)
C141 C142 1.422(10)
C141 C143 1.473(9)
C141 C144 1.483(10)
C142 H14A 0.98
C142 H14B 0.98
C142 H14C 0.98
C143 H14D 0.98
C143 H14E 0.98
C143 H14F 0.98
C144 H14G 0.98
C144 H14H 0.98
C144 H14I 0.98
C15 C16 1.375(6)
C15 H15 0.95
C16 C1 1.518(6)
C1 C82 1.519(6)
C1 H1A 0.99
C1 H1B 0.99
O21 C21 1.359(5)
C21 C26 1.393(6)
C21 C22 1.410(6)
C22 C23 1.407(6)
C22 C3 1.513(6)
C23 C24 1.405(6)
C23 H23 0.95
C24 C25 1.395(7)
C24 C241 1.541(7)
C241 C245 1.465(15)
C241 C244 1.484(15)
C241 C242 1.549(13)
C241 C243 1.567(11)
C241 C246 1.583(14)
C241 C247 1.628(13)
C242 H24A 0.98
C242 H24B 0.98
C242 H24C 0.98
C243 H24D 0.98
C243 H24E 0.98
C243 H24F 0.98
C244 H24G 0.98
C244 H24H 0.98
C244 H24I 0.98
C245 H24J 0.98
C245 H24K 0.98
C245 H24L 0.98
C246 H24M 0.98
C246 H24N 0.98
C246 H24O 0.98
C247 H24P 0.98
C247 H24Q 0.98
C247 H24R 0.98
C25 C26 1.392(6)
C25 H25 0.95
C26 C2 1.500(6)
C2 H2A 0.99
C2 H2B 0.99
O31 C31 1.382(5)
O31 H31 0.84
C31 C36 1.374(6)
C31 C32 1.419(6)
C32 C33 1.384(6)
C32 C4 1.538(6)
C33 C34 1.367(6)
C33 H33 0.95
C34 C35 1.392(6)
C34 C341 1.545(6)
C341 C342 1.454(8)
C341 C344 1.521(8)
C341 C343 1.538(8)
C342 H34A 0.98
C342 H34B 0.98
C342 H34C 0.98
C343 H34D 0.98
C343 H34E 0.98
C343 H34F 0.98
C344 H34G 0.98
C344 H34H 0.98
C344 H34I 0.98
C35 C36 1.385(6)
C35 H35 0.95
C36 C3 1.527(6)
C3 H3A 0.99
C3 H3B 0.99
O41 C41 1.373(5)
C41 C46 1.381(6)
C41 C42 1.403(6)
C42 C43 1.375(6)
C42 C5 1.511(6)
C43 C44 1.396(6)
C43 H43 0.95
C44 C45 1.377(6)
C44 C441 1.556(7)
C441 C444 1.505(7)
C441 C443 1.520(7)
C441 C442 1.554(8)
C442 H44A 0.98
C442 H44B 0.98
C442 H44C 0.98
C443 H44D 0.98
C443 H44E 0.98
C443 H44F 0.98
C444 H44G 0.98
C444 H44H 0.98
C444 H44I 0.98
C45 C46 1.385(6)
C45 H45 0.95
C46 C4 1.526(6)
C4 H4A 0.99
C4 H4B 0.99
O51 C51 1.353(5)
C51 C56 1.400(6)
C51 C52 1.424(6)
C52 C53 1.399(7)
C52 C6 1.489(7)
C53 C54 1.387(7)
C53 H53 0.95
C54 C55 1.390(7)
C54 C541 1.543(7)
C541 C543 1.495(11)
C541 C545 1.496(15)
C541 C542 1.532(11)
C541 C546 1.545(19)
C541 C544 1.546(11)
C541 C547 1.618(16)
C542 H54A 0.98
C542 H54B 0.98
C542 H54C 0.98
C543 H54D 0.98
C543 H54E 0.98
C543 H54F 0.98
C544 H54G 0.98
C544 H54H 0.98
C544 H54I 0.98
C545 H54J 0.98
C545 H54K 0.98
C545 H54L 0.98
C546 H54M 0.98
C546 H54N 0.98
C546 H54O 0.98
C547 H54P 0.98
C547 H54Q 0.98
C547 H54R 0.98
C55 C56 1.398(6)
C55 H55 0.95
C56 C5 1.515(6)
C5 H5A 0.99
C5 H5B 0.99
O61 C61 1.360(5)
C61 C66 1.367(7)
C61 C62 1.417(7)
C62 C63 1.388(7)
C62 C7 1.529(7)
C63 C64 1.392(8)
C63 H63 0.95
C64 C65 1.369(8)
C64 C641 1.529(8)
C641 C643 1.478(10)
C641 C642 1.485(10)
C641 C644 1.565(10)
C642 H64A 0.98
C642 H64B 0.98
C642 H64C 0.98
C643 H64D 0.98
C643 H64E 0.98
C643 H64F 0.98
C644 H64G 0.98
C644 H64H 0.98
C644 H64I 0.98
C65 C66 1.401(7)
C65 H65 0.95
C66 C6 1.534(7)
C6 H6A 0.99
C6 H6B 0.99
O71 C71 1.365(5)
O71 H71 0.84
C71 C72 1.388(6)
C71 C76 1.434(6)
C72 C73 1.386(6)
C72 C8 1.490(6)
C73 C74 1.375(7)
C73 H73 0.95
C74 C75 1.414(7)
C74 C741 1.544(8)
C741 C744 1.475(9)
C741 C742 1.515(11)
C741 C743 1.597(10)
C742 H74A 0.98
C742 H74B 0.98
C742 H74C 0.98
C743 H74D 0.98
C743 H74E 0.98
C743 H74F 0.98
C744 H74G 0.98
C744 H74H 0.98
C744 H74I 0.98
C75 C76 1.398(7)
C75 H75 0.95
C76 C7 1.506(6)
C7 H7A 0.99
C7 H7B 0.99
O81 C81 1.352(5)
C81 C86 1.391(6)
C81 C82 1.414(6)
C82 C83 1.389(6)
C83 C84 1.371(6)
C83 H83 0.95
C84 C85 1.382(6)
C84 C841 1.538(7)
C841 C842 1.499(8)
C841 C843 1.519(8)
C841 C844 1.525(8)
C842 H84A 0.98
C842 H84B 0.98
C842 H84C 0.98
C843 H84D 0.98
C843 H84E 0.98
C843 H84F 0.98
C844 H84G 0.98
C844 H84H 0.98
C844 H84I 0.98
C85 C86 1.414(6)
C85 H85 0.95
C86 C8 1.513(6)
C8 H8A 0.99
C8 H8B 0.99
N101 C102 1.463(13)
N101 H10A 0.91
N101 H10B 0.91
N101 H10C 0.91
C102 C103 1.484(14)
C102 H10D 0.99
C102 H10E 0.99
C103 N104 1.420(13)
C103 H10F 0.99
C103 H10G 0.99
N104 C107 1.432(15)
N104 C105 1.502(13)
C105 C106 1.503(15)
C105 H10H 0.99
C105 H10I 0.99
C106 H10J 0.98
C106 H10K 0.98
C106 H10L 0.98
C107 C108 1.505(15)
C107 H10M 0.99
C107 H10N 0.99
C108 H10O 0.98
C108 H10P 0.98
C108 H10Q 0.98
N111 C112 1.458(14)
N111 H11A 0.91
N111 H11B 0.91
N111 H11C 0.91
C112 C113 1.528(16)
C112 H11D 0.99
C112 H11E 0.99
C113 N114 1.459(17)
C113 H11F 0.99
C113 H11G 0.99
N114 C115 1.40(2)
N114 C117 1.503(17)
C115 C116 1.53(2)
C115 H11H 0.99
C115 H11I 0.99
C116 H11J 0.98
C116 H11K 0.98
C116 H11L 0.98
C117 C118 1.510(18)
C117 H11M 0.99
C117 H11N 0.99
C118 H11O 0.98
C118 H11P 0.98
C118 H11Q 0.98
N201 C202 1.452(12)
N201 H20A 0.91
N201 H20B 0.91
N201 H20C 0.91
C202 C203 1.502(13)
C202 H20D 0.99
C202 H20E 0.99
C203 N204 1.498(13)
C203 H20F 0.99
C203 H20G 0.99
N204 C207 1.458(16)
N204 C205 1.484(14)
C205 C206 1.543(14)
C205 H20H 0.99
C205 H20I 0.99
C206 H20J 0.98
C206 H20K 0.98
C206 H20L 0.98
C207 C208 1.49(2)
C207 H20M 0.99
C207 H20N 0.99
C208 H20O 0.98
C208 H20P 0.98
C208 H20Q 0.98
N211 C212 1.460(15)
N211 H21A 0.91
N211 H21B 0.91
N211 H21C 0.91
C212 C213 1.528(15)
C212 H21D 0.99
C212 H21E 0.99
C213 N214 1.409(14)
C213 H21F 0.99
C213 H21G 0.99
N214 C217 1.448(16)
N214 C215 1.503(15)
C215 C216 1.400(19)
C215 H21H 0.99
C215 H21I 0.99
C216 H21J 0.98
C216 H21K 0.98
C216 H21L 0.98
C217 C218 1.478(19)
C217 H21M 0.99
C217 H21N 0.99
C218 H21O 0.98
C218 H21P 0.98
C218 H21Q 0.98
N301 C302 1.418(12)
N301 H30A 0.91
N301 H30B 0.91
N301 H30C 0.91
C302 C303 1.537(14)
C302 H30D 0.99
C302 H30E 0.99
C303 N304 1.419(14)
C303 H30F 0.99
C303 H30G 0.99
N304 C307 1.46(2)
N304 C305 1.579(16)
C305 C306 1.611(16)
C305 H30H 0.99
C305 H30I 0.99
C306 H30J 0.98
C306 H30K 0.98
C306 H30L 0.98
C307 C308 1.53(2)
C307 H30M 0.99
C307 H30N 0.99
C308 H30O 0.98
C308 H30P 0.98
C308 H30Q 0.98
N311 C312 1.413(11)
N311 H31A 0.91
N311 H31B 0.91
N311 H31C 0.91
C312 C313 1.464(14)
C312 H31D 0.99
C312 H31E 0.99
C313 N314 1.440(13)
C313 H31F 0.99
C313 H31G 0.99
N314 C317 1.435(15)
N314 C315 1.495(16)
C315 C316 1.478(19)
C315 H31H 0.99
C315 H31I 0.99
C316 H31J 0.98
C316 H31K 0.98
C316 H31L 0.98
C317 C318 1.547(17)
C317 H31M 0.99
C317 H31N 0.99
C318 H31O 0.98
C318 H31P 0.98
C318 H31Q 0.98
N401 C402 1.501(11)
N401 H40A 0.91
N401 H40B 0.91
N401 H40C 0.91
C402 C403 1.507(17)
C402 H40D 0.99
C402 H40E 0.99
C403 N404 1.455(17)
C403 H40F 0.99
C403 H40G 0.99
N404 C407 1.469(14)
N404 C405 1.523(14)
C405 C406 1.504(17)
C405 H40H 0.99
C405 H40I 0.99
C406 H40J 0.98
C406 H40K 0.98
C406 H40L 0.98
C407 C408 1.539(16)
C407 H40M 0.99
C407 H40N 0.99
C408 H40O 0.98
C408 H40P 0.98
C408 H40Q 0.98
N411 C412 1.466(13)
N411 H41A 0.91
N411 H41B 0.91
N411 H41C 0.91
C412 C413 1.520(19)
C412 H41D 0.99
C412 H41E 0.99
C413 N414 1.43(2)
C413 H41F 0.99
C413 H41G 0.99
N414 C417 1.352(18)
N414 C415 1.493(19)
C415 C416 1.53(2)
C415 H41H 0.99
C415 H41I 0.99
C416 H41J 0.98
C416 H41K 0.98
C416 H41L 0.98
C417 C418 1.450(19)
C417 H41M 0.99
C417 H41N 0.99
C418 H41O 0.98
C418 H41P 0.98
C418 H41Q 0.98
Cl11 C10 1.780(6)
Cl12 C10 1.701(6)
C10 H10R 0.99
C10 H10S 0.99
Cl21 C20 1.687(17)
Cl22 C20 1.743(19)
C20 H20R 0.99
C20 H20S 0.99
Cl23 C20' 1.693(13)
Cl24 C20' 1.665(14)
C20' H20T 0.99
C20' H20U 0.99
Cl31 C30 1.561(11)
Cl32 C30 1.756(10)
C30 H30R 0.99
C30 H30S 0.99

loop_
_geom_hbond_atom_site_label_D
_geom_hbond_atom_site_label_H
_geom_hbond_atom_site_label_A
_geom_hbond_distance_DH
_geom_hbond_distance_HA
_geom_hbond_distance_DA
_geom_hbond_angle_DHA
_geom_hbond_site_symmetry_A
N101 H10A O81 0.91 1.9 2.785(10) 164.9 .
N101 H10A O102 0.91 2.89 3.292(10) 108.3 .
N101 H10B Cl2 0.91 2.92 3.331(10) 109.3 2_656
N101 H10C Cl2 0.91 2.37 3.261(9) 165.2 .
N111 H11A O81 0.91 1.98 2.890(11) 173.8 .
N111 H11B Cl2 0.91 2.62 3.308(11) 132.6 2_656
N111 H11C Cl2 0.91 2.07 2.960(10) 167.5 .
N201 H20A Cl1 0.91 2.23 3.120(10) 165.2 2_656
N201 H20B Cl3 0.91 2.35 3.030(10) 131.5 2_656
N201 H20C O51 0.91 1.89 2.794(10) 172.5 .
N211 H21A Cl1 0.91 2.31 3.223(12) 177.4 2_656
N211 H21B Cl3 0.91 2.43 3.148(12) 136.3 2_656
N211 H21C O51 0.91 1.81 2.722(11) 174.7 .
N301 H30A O41 0.91 1.82 2.716(9) 167.7 .
N301 H30B Cl1 0.91 2.8 3.263(8) 112.8 .
N301 H30C Cl1 0.91 2.13 2.980(8) 154.5 2_656
N311 H31A O41 0.91 2.01 2.842(9) 151.8 .
N311 H31B Cl1 0.91 2.55 3.353(9) 147.5 .
N311 H31C Cl1 0.91 2.34 3.219(9) 163.7 2_656
N401 H40A Cl2 0.91 2.08 2.959(8) 161.5 .
N401 H40B Cl3 0.91 2.41 3.131(8) 135.8 .
N401 H40C O11 0.91 1.96 2.861(8) 168.2 .
N411 H41A Cl2 0.91 2.46 3.358(8) 170.7 .
N411 H41B Cl3 0.91 2.58 3.229(9) 128.5 .
N411 H41C O11 0.91 1.78 2.689(9) 174.6 .
